data_1559990
loop_
_publ_author_name
'Xiao, Yuyuan'
'Zhao, Xiao-Kun'
'Wu, Tianpin'
'Miller, Jeffrey T.'
'Hu, Han-Shi'
'Li, Jun'
'Huang, Wenliang'
'Diaconescu, Paula L.'

_publ_section_title
;
 Distinct electronic structures and bonding interactions in
 inverse-sandwich samarium and ytterbium biphenyl complexes.
;
_journal_issue 1
_journal_name_full 'Chemical science'
_journal_page_first 227
_journal_page_last 238
_journal_paper_doi 10.1039/d0sc03555f
_journal_volume 12
_journal_year 2020
_chemical_formula_sum 'C34 H62 Fe N2 O6 Si2 Yb'
_chemical_formula_weight 879.92
_chemical_name_systematic (NNTSB)Yb(k4-18C6)
_chemical_properties_physical Air-sensitive,Moisture-sensitive,Oxygen-sensitive
_space_group_crystal_system monoclinic
_space_group_IT_number 4
_space_group_name_Hall 'P 2yb'
_space_group_name_H-M_alt 'P 1 21 1'
_atom_sites_solution_hydrogens geom
_atom_sites_solution_primary dual
_audit_creation_method SHELXL-2014/7
_audit_update_record
;
2020-06-25 deposited with the CCDC.	2020-10-26 downloaded from the CCDC.
;
_cell_angle_alpha 90
_cell_angle_beta 105.418(3)
_cell_angle_gamma 90
_cell_formula_units_Z 4
_cell_length_a 10.2010(3)
_cell_length_b 33.0414(12)
_cell_length_c 12.1739(3)
_cell_measurement_reflns_used 11520
_cell_measurement_temperature 180.00(10)
_cell_measurement_theta_max 28.4630
_cell_measurement_theta_min 2.3270
_cell_volume 3955.6(2)
_computing_structure_refinement 'SHELXL-2014/7 (Sheldrick, 2014)'
_diffrn_ambient_environment N~2~
_diffrn_ambient_temperature 180.00(10)
_diffrn_detector 'CCD plate'
_diffrn_measured_fraction_theta_full 0.999
_diffrn_measured_fraction_theta_max 0.997
_diffrn_measurement_device 'four-circle diffractometer'
_diffrn_measurement_device_type 'XtaLAB AFC12 (RINC): Kappa single'
_diffrn_radiation_monochromator graphite
_diffrn_radiation_probe x-ray
_diffrn_radiation_type 'Mo K\a'
_diffrn_radiation_wavelength 0.71073
_diffrn_reflns_av_R_equivalents 0.0372
_diffrn_reflns_av_unetI/netI 0.0681
_diffrn_reflns_Laue_measured_fraction_full 0.999
_diffrn_reflns_Laue_measured_fraction_max 0.997
_diffrn_reflns_limit_h_max 13
_diffrn_reflns_limit_h_min -13
_diffrn_reflns_limit_k_max 42
_diffrn_reflns_limit_k_min -42
_diffrn_reflns_limit_l_max 15
_diffrn_reflns_limit_l_min -15
_diffrn_reflns_number 29463
_diffrn_reflns_point_group_measured_fraction_full 0.999
_diffrn_reflns_point_group_measured_fraction_max 0.997
_diffrn_reflns_theta_full 25.242
_diffrn_reflns_theta_max 27.484
_diffrn_reflns_theta_min 2.161
_diffrn_source 'fine-focus sealed X-ray tube'
_diffrn_source_type 'Enhance (Mo) X-ray Source'
_exptl_absorpt_coefficient_mu 2.819
_exptl_absorpt_correction_T_max 1.00000
_exptl_absorpt_correction_T_min 0.64734
_exptl_absorpt_correction_type multi-scan
_exptl_absorpt_process_details
;
CrysAlisPro 1.171.39.29a (Rigaku Oxford Diffraction, 2015)
Empirical absorption correction using spherical harmonics,
 implemented in SCALE3 ABSPACK scaling algorithm.
;
_exptl_crystal_colour orange
_exptl_crystal_density_diffrn 1.478
_exptl_crystal_description rod-like
_exptl_crystal_F_000 1808
_exptl_crystal_size_max 0.25
_exptl_crystal_size_mid 0.08
_exptl_crystal_size_min 0.04
_refine_diff_density_max 1.430
_refine_diff_density_min -1.435
_refine_diff_density_rms 0.117
_refine_ls_abs_structure_details
;
 Refined as an inversion twin.
;
_refine_ls_abs_structure_Flack 0.422(9)
_refine_ls_extinction_method none
_refine_ls_goodness_of_fit_ref 1.017
_refine_ls_hydrogen_treatment constr
_refine_ls_matrix_type full
_refine_ls_number_parameters 851
_refine_ls_number_reflns 16431
_refine_ls_number_restraints 49
_refine_ls_restrained_S_all 1.018
_refine_ls_R_factor_all 0.0524
_refine_ls_R_factor_gt 0.0439
_refine_ls_shift/su_max 0.007
_refine_ls_shift/su_mean 0.000
_refine_ls_structure_factor_coef Fsqd
_refine_ls_weighting_details 'w=1/[\s^2^(Fo^2^)+(0.0387P)^2^] where P=(Fo^2^+2Fc^2^)/3'
_refine_ls_weighting_scheme calc
_refine_ls_wR_factor_gt 0.0829
_refine_ls_wR_factor_ref 0.0851
_reflns_Friedel_coverage 0.966
_reflns_Friedel_fraction_full 0.999
_reflns_Friedel_fraction_max 0.997
_reflns_number_gt 14535
_reflns_number_total 16431
_reflns_threshold_expression 'I > 2\s(I)'
_cod_data_source_file d0sc03555f2.cif
_cod_data_source_block 3_CCDC3
_cod_depositor_comments 'Adding full bibliography for 1559984--1559990.cif.'
_cod_original_sg_symbol_H-M 'P 21'
_cod_database_code 1559990
_shelx_shelxl_version_number 2014/7
_shelx_space_group_comment
;
The symmetry employed for this shelxl refinement is uniquely defined
by the following loop, which should always be used as a source of
symmetry information in preference to the above space-group names.
They are only intended as comments.
;

loop_
_space_group_symop_operation_xyz
'x, y, z'
'-x, y+1/2, -z'

loop_
_atom_site_label
_atom_site_type_symbol
_atom_site_fract_x
_atom_site_fract_y
_atom_site_fract_z
_atom_site_U_iso_or_equiv
_atom_site_adp_type
_atom_site_occupancy
_atom_site_site_symmetry_order
_atom_site_calc_flag
_atom_site_refinement_flags_posn
_atom_site_refinement_flags_adp
_atom_site_refinement_flags_occupancy
_atom_site_disorder_assembly
_atom_site_disorder_group
Yb1 Yb 0.50622(3) 0.37595(2) 0.28814(3) 0.02267(9) Uani 1 1 d . . . . .
Fe1 Fe 0.75658(12) 0.43530(4) 0.23025(9) 0.0205(3) Uani 1 1 d . . . . .
Si1 Si 0.8079(2) 0.33609(8) 0.5146(2) 0.0270(6) Uani 1 1 d . . . . .
Si2 Si 0.6050(3) 0.32136(8) 0.0607(2) 0.0278(6) Uani 1 1 d . . . . .
O1 O 0.3187(6) 0.3174(2) 0.2534(6) 0.0405(13) Uani 1 1 d . . . . .
O2 O 0.3920(6) 0.3595(2) 0.4471(6) 0.0405(13) Uani 1 1 d . . . . .
O3 O 0.4444(6) 0.4363(2) 0.3913(5) 0.0253(14) Uani 1 1 d . . . . .
O4 O 0.2673(6) 0.5315(2) 0.2932(5) 0.0343(16) Uani 1 1 d . . . . .
O5 O 0.2138(6) 0.4769(2) 0.0897(5) 0.0323(16) Uani 1 1 d . . . . .
O6 O 0.2587(6) 0.3938(2) 0.1516(5) 0.0323(16) Uani 1 1 d . . . . .
N1 N 0.7233(6) 0.3712(3) 0.4202(5) 0.0236(16) Uani 1 1 d . . . . .
N2 N 0.5537(7) 0.3653(2) 0.1095(6) 0.0297(19) Uani 1 1 d . . . . .
C1 C 0.7968(8) 0.4028(3) 0.3881(7) 0.0201(13) Uani 1 1 d . . . . .
C2 C 0.7772(9) 0.4452(3) 0.4001(7) 0.025(2) Uani 1 1 d . . . . .
H2 H 0.7101 0.4566 0.4293 0.031 Uiso 1 1 calc R U . . .
C3 C 0.8746(9) 0.4674(3) 0.3614(7) 0.031(2) Uani 1 1 d . . . . .
H3 H 0.8846 0.4953 0.3634 0.037 Uiso 1 1 calc R U . . .
C4 C 0.9553(9) 0.4391(3) 0.3184(8) 0.033(2) Uani 1 1 d . . . . .
H4 H 1.0270 0.4453 0.2874 0.040 Uiso 1 1 calc R U . . .
C5 C 0.9042(8) 0.3997(3) 0.3323(7) 0.028(2) Uani 1 1 d . . . . .
H5 H 0.9357 0.3756 0.3089 0.033 Uiso 1 1 calc R U . . .
C6 C 0.6057(8) 0.4032(3) 0.1020(7) 0.0201(13) Uani 1 1 d . . . . .
C7 C 0.5555(9) 0.4402(3) 0.1388(7) 0.023(2) Uani 1 1 d . . . . .
H7 H 0.4817 0.4417 0.1699 0.028 Uiso 1 1 calc R U . . .
C8 C 0.6344(9) 0.4740(3) 0.1211(7) 0.028(2) Uani 1 1 d . . . . .
H8 H 0.6208 0.5010 0.1376 0.034 Uiso 1 1 calc R U . . .
C9 C 0.7377(9) 0.4589(3) 0.0736(7) 0.030(2) Uani 1 1 d . . . . .
H9 H 0.8036 0.4743 0.0528 0.036 Uiso 1 1 calc R U . . .
C10 C 0.7236(9) 0.4169(3) 0.0634(7) 0.025(2) Uani 1 1 d . . . . .
H10 H 0.7806 0.3999 0.0361 0.030 Uiso 1 1 calc R U . . .
C11 C 0.9276(10) 0.3031(3) 0.4590(9) 0.045(3) Uani 1 1 d . . . . .
H11A H 0.8776 0.2895 0.3912 0.067 Uiso 1 1 calc R U . . .
H11B H 0.9690 0.2835 0.5159 0.067 Uiso 1 1 calc R U . . .
H11C H 0.9968 0.3197 0.4418 0.067 Uiso 1 1 calc R U . . .
C12 C 0.6791(10) 0.3007(3) 0.5471(9) 0.041(3) Uani 1 1 d . . . . .
H12A H 0.6236 0.3151 0.5863 0.062 Uiso 1 1 calc R U . . .
H12B H 0.7251 0.2790 0.5943 0.062 Uiso 1 1 calc R U . . .
H12C H 0.6228 0.2898 0.4772 0.062 Uiso 1 1 calc R U . . .
C13 C 0.9144(11) 0.3584(3) 0.6565(8) 0.040(3) Uani 1 1 d . . . . .
C14 C 1.0465(10) 0.3768(5) 0.6410(8) 0.062(4) Uani 1 1 d . . . . .
H14A H 1.1002 0.3559 0.6192 0.093 Uiso 1 1 calc R U . . .
H14B H 1.0969 0.3888 0.7113 0.093 Uiso 1 1 calc R U . . .
H14C H 1.0250 0.3971 0.5826 0.093 Uiso 1 1 calc R U . . .
C15 C 0.9525(13) 0.3261(4) 0.7463(9) 0.064(4) Uani 1 1 d . . . . .
H15A H 0.8718 0.3125 0.7530 0.096 Uiso 1 1 calc R U . . .
H15B H 0.9977 0.3382 0.8180 0.096 Uiso 1 1 calc R U . . .
H15C H 1.0121 0.3069 0.7251 0.096 Uiso 1 1 calc R U . . .
C16 C 0.8329(13) 0.3921(4) 0.6954(9) 0.065(4) Uani 1 1 d . . . . .
H16A H 0.8116 0.4129 0.6384 0.098 Uiso 1 1 calc R U . . .
H16B H 0.8859 0.4033 0.7659 0.098 Uiso 1 1 calc R U . . .
H16C H 0.7501 0.3810 0.7061 0.098 Uiso 1 1 calc R U . . .
C17 C 0.7925(10) 0.3170(4) 0.0699(11) 0.057(3) Uani 1 1 d . . . . .
H17A H 0.8098 0.3282 0.0024 0.086 Uiso 1 1 calc R U . . .
H17B H 0.8187 0.2890 0.0765 0.086 Uiso 1 1 calc R U . . .
H17C H 0.8441 0.3315 0.1354 0.086 Uiso 1 1 calc R U . . .
C18 C 0.5749(14) 0.2794(4) 0.1539(10) 0.058(3) Uani 1 1 d . . . . .
H18A H 0.6296 0.2837 0.2304 0.087 Uiso 1 1 calc R U . . .
H18B H 0.5991 0.2541 0.1260 0.087 Uiso 1 1 calc R U . . .
H18C H 0.4806 0.2789 0.1532 0.087 Uiso 1 1 calc R U . . .
C19 C 0.5036(11) 0.3106(3) -0.0925(8) 0.045(3) Uani 1 1 d D . . . .
C20A C 0.494(3) 0.3487(6) -0.161(2) 0.058(5) Uani 0.58(4) 1 d D U P A 1
H20A H 0.5356 0.3444 -0.2227 0.087 Uiso 0.58(4) 1 calc R U P A 1
H20B H 0.5404 0.3702 -0.1136 0.087 Uiso 0.58(4) 1 calc R U P A 1
H20C H 0.4002 0.3558 -0.1922 0.087 Uiso 0.58(4) 1 calc R U P A 1
C21A C 0.359(2) 0.2974(11) -0.086(3) 0.077(9) Uani 0.58(4) 1 d D U P A 1
H21A H 0.3218 0.3176 -0.0465 0.115 Uiso 0.58(4) 1 calc R U P A 1
H21B H 0.3652 0.2721 -0.0460 0.115 Uiso 0.58(4) 1 calc R U P A 1
H21C H 0.3008 0.2942 -0.1618 0.115 Uiso 0.58(4) 1 calc R U P A 1
C22A C 0.570(4) 0.2764(8) -0.144(5) 0.063(7) Uani 0.58(4) 1 d D U P A 1
H22A H 0.5188 0.2720 -0.2218 0.095 Uiso 0.58(4) 1 calc R U P A 1
H22B H 0.5706 0.2521 -0.1011 0.095 Uiso 0.58(4) 1 calc R U P A 1
H22C H 0.6614 0.2838 -0.1422 0.095 Uiso 0.58(4) 1 calc R U P A 1
C20B C 0.558(4) 0.3445(9) -0.159(3) 0.058(5) Uani 0.42(4) 1 d D . P A 2
H20D H 0.5315 0.3384 -0.2393 0.087 Uiso 0.42(4) 1 calc R U P A 2
H20E H 0.6553 0.3457 -0.1331 0.087 Uiso 0.42(4) 1 calc R U P A 2
H20F H 0.5201 0.3701 -0.1466 0.087 Uiso 0.42(4) 1 calc R U P A 2
C21B C 0.350(2) 0.3154(16) -0.114(5) 0.077(9) Uani 0.42(4) 1 d D . P A 2
H21D H 0.3049 0.3022 -0.1841 0.115 Uiso 0.42(4) 1 calc R U P A 2
H21E H 0.3270 0.3436 -0.1189 0.115 Uiso 0.42(4) 1 calc R U P A 2
H21F H 0.3216 0.3033 -0.0523 0.115 Uiso 0.42(4) 1 calc R U P A 2
C22B C 0.540(7) 0.2695(9) -0.135(7) 0.063(7) Uani 0.42(4) 1 d D . P A 2
H22D H 0.5233 0.2484 -0.0864 0.095 Uiso 0.42(4) 1 calc R U P A 2
H22E H 0.6338 0.2693 -0.1352 0.095 Uiso 0.42(4) 1 calc R U P A 2
H22F H 0.4842 0.2650 -0.2116 0.095 Uiso 0.42(4) 1 calc R U P A 2
C23 C 0.3218(12) 0.2967(4) 0.3575(11) 0.056(4) Uani 1 1 d . . . . .
H23A H 0.4085 0.2830 0.3854 0.067 Uiso 1 1 calc R U . . .
H23B H 0.2505 0.2764 0.3436 0.067 Uiso 1 1 calc R U . . .
C24 C 0.3020(11) 0.3259(4) 0.4447(10) 0.051(3) Uani 1 1 d . . . . .
H24A H 0.2084 0.3352 0.4254 0.061 Uiso 1 1 calc R U . . .
H24B H 0.3223 0.3131 0.5189 0.061 Uiso 1 1 calc R U . . .
C25 C 0.3749(11) 0.3916(3) 0.5194(8) 0.040(3) Uani 1 1 d . . . . .
H25A H 0.3951 0.3824 0.5977 0.048 Uiso 1 1 calc R U . . .
H25B H 0.2818 0.4013 0.4970 0.048 Uiso 1 1 calc R U . . .
C26 C 0.4684(10) 0.4241(3) 0.5087(8) 0.034(2) Uani 1 1 d . . . . .
H26A H 0.4559 0.4471 0.5543 0.041 Uiso 1 1 calc R U . . .
H26B H 0.5615 0.4148 0.5371 0.041 Uiso 1 1 calc R U . . .
C27 C 0.3302(9) 0.4637(3) 0.3557(8) 0.027(2) Uani 1 1 d . . . . .
H27A H 0.2846 0.4663 0.4158 0.032 Uiso 1 1 calc R U . . .
H27B H 0.2655 0.4530 0.2885 0.032 Uiso 1 1 calc R U . . .
C28 C 0.3818(9) 0.5049(3) 0.3291(7) 0.027(2) Uani 1 1 d . . . . .
H28A H 0.4459 0.5157 0.3964 0.033 Uiso 1 1 calc R U . . .
H28B H 0.4277 0.5022 0.2692 0.033 Uiso 1 1 calc R U . . .
C29 C 0.2284(11) 0.5420(3) 0.1761(8) 0.035(2) Uani 1 1 d . . . . .
H29A H 0.3098 0.5453 0.1501 0.043 Uiso 1 1 calc R U . . .
H29B H 0.1818 0.5679 0.1675 0.043 Uiso 1 1 calc R U . . .
C30 C 0.1372(11) 0.5113(3) 0.1012(8) 0.037(2) Uani 1 1 d . . . . .
H30A H 0.0646 0.5036 0.1348 0.045 Uiso 1 1 calc R U . . .
H30B H 0.0966 0.5229 0.0268 0.045 Uiso 1 1 calc R U . . .
C31 C 0.1339(10) 0.4456(3) 0.0242(8) 0.035(2) Uani 1 1 d . . . . .
H31A H 0.1034 0.4536 -0.0552 0.042 Uiso 1 1 calc R U . . .
H31B H 0.0545 0.4403 0.0516 0.042 Uiso 1 1 calc R U . . .
C32 C 0.2204(9) 0.4082(3) 0.0360(8) 0.034(2) Uani 1 1 d . . . . .
H32A H 0.1706 0.3872 -0.0135 0.041 Uiso 1 1 calc R U . . .
H32B H 0.3017 0.4143 0.0120 0.041 Uiso 1 1 calc R U . . .
C33 C 0.1580(9) 0.3709(4) 0.1832(9) 0.050(3) Uani 1 1 d . . . . .
H33A H 0.0698 0.3766 0.1314 0.059 Uiso 1 1 calc R U . . .
H33B H 0.1548 0.3784 0.2594 0.059 Uiso 1 1 calc R U . . .
C34 C 0.1868(11) 0.3276(4) 0.1803(12) 0.064(4) Uani 1 1 d . . . . .
H34A H 0.1176 0.3124 0.2040 0.076 Uiso 1 1 calc R U . . .
H34B H 0.1829 0.3197 0.1027 0.076 Uiso 1 1 calc R U . . .
Yb2 Yb 0.03524(3) 0.62080(2) 0.65412(3) 0.02325(9) Uani 1 1 d . . . . .
Fe2 Fe -0.22115(12) 0.56267(4) 0.71367(10) 0.0216(3) Uani 1 1 d . . . . .
Si3 Si -0.0631(3) 0.67735(9) 0.8759(2) 0.0274(6) Uani 1 1 d . . . . .
Si4 Si -0.2650(2) 0.66001(8) 0.4250(2) 0.0265(6) Uani 1 1 d . . . . .
O7 O 0.1458(7) 0.6370(2) 0.4892(6) 0.0369(17) Uani 1 1 d . . . . .
O8 O 0.2258(7) 0.6773(2) 0.6867(6) 0.0449(19) Uani 1 1 d D . . . .
O9 O 0.2838(6) 0.6022(2) 0.7938(6) 0.0378(18) Uani 1 1 d D . . . .
O10 O 0.3226(6) 0.51881(19) 0.8534(5) 0.0305(15) Uani 1 1 d . . . . .
O11 O 0.2688(7) 0.4641(2) 0.6484(5) 0.0360(17) Uani 1 1 d . . . . .
O12 O 0.0956(6) 0.56009(19) 0.5516(5) 0.0251(14) Uani 1 1 d . . . . .
N3 N -0.0187(7) 0.6317(2) 0.8289(6) 0.0224(17) Uani 1 1 d . . . . .
N4 N -0.1828(6) 0.6259(3) 0.5244(5) 0.0234(17) Uani 1 1 d . . . . .
C35 C -0.0704(9) 0.5945(3) 0.8408(8) 0.027(2) Uani 1 1 d . . . . .
C36 C -0.1887(10) 0.5830(3) 0.8781(8) 0.033(2) Uani 1 1 d . . . . .
H36 H -0.2451 0.6010 0.9026 0.040 Uiso 1 1 calc R U . . .
C37 C -0.2061(10) 0.5402(3) 0.8720(8) 0.031(2) Uani 1 1 d . . . . .
H37 H -0.2726 0.5255 0.8941 0.037 Uiso 1 1 calc R U . . .
C38 C -0.1016(9) 0.5238(3) 0.8251(8) 0.032(2) Uani 1 1 d . . . . .
H38 H -0.0890 0.4967 0.8103 0.039 Uiso 1 1 calc R U . . .
C39 C -0.0216(9) 0.5568(3) 0.8058(7) 0.026(2) Uani 1 1 d . . . . .
H39 H 0.0521 0.5545 0.7748 0.031 Uiso 1 1 calc R U . . .
C40 C -0.2580(9) 0.5949(3) 0.5568(7) 0.025(2) Uani 1 1 d . . . . .
C41 C -0.3683(9) 0.5984(3) 0.6100(8) 0.029(2) Uani 1 1 d . . . . .
H41 H -0.4012 0.6224 0.6325 0.034 Uiso 1 1 calc R U . . .
C42 C -0.4180(9) 0.5590(3) 0.6222(7) 0.032(2) Uani 1 1 d . . . . .
H42 H -0.4913 0.5530 0.6514 0.039 Uiso 1 1 calc R U . . .
C43 C -0.3389(9) 0.5306(3) 0.5832(7) 0.030(2) Uani 1 1 d . . . . .
H43 H -0.3495 0.5026 0.5827 0.036 Uiso 1 1 calc R U . . .
C44 C -0.2417(9) 0.5519(3) 0.5456(7) 0.027(2) Uani 1 1 d . . . . .
H44 H -0.1751 0.5400 0.5169 0.033 Uiso 1 1 calc R U . . .
C45 C -0.2507(10) 0.6857(4) 0.8542(10) 0.050(3) Uani 1 1 d . . . . .
H45A H -0.2977 0.6802 0.7762 0.075 Uiso 1 1 calc R U . . .
H45B H -0.2665 0.7133 0.8720 0.075 Uiso 1 1 calc R U . . .
H45C H -0.2836 0.6679 0.9032 0.075 Uiso 1 1 calc R U . . .
C46 C -0.0090(12) 0.7178(4) 0.7899(9) 0.047(3) Uani 1 1 d . . . . .
H46A H 0.0864 0.7151 0.7962 0.070 Uiso 1 1 calc R U . . .
H46B H -0.0263 0.7439 0.8179 0.070 Uiso 1 1 calc R U . . .
H46C H -0.0592 0.7152 0.7115 0.070 Uiso 1 1 calc R U . . .
C47 C 0.0248(11) 0.6870(3) 1.0320(8) 0.040(3) Uani 1 1 d . . . . .
C48 C 0.1789(11) 0.6866(4) 1.0515(10) 0.064(4) Uani 1 1 d . . . . .
H48A H 0.2052 0.6624 1.0190 0.096 Uiso 1 1 calc R U . . .
H48B H 0.2221 0.6871 1.1318 0.096 Uiso 1 1 calc R U . . .
H48C H 0.2063 0.7099 1.0160 0.096 Uiso 1 1 calc R U . . .
C49 C -0.0157(14) 0.7275(4) 1.0745(10) 0.062(4) Uani 1 1 d . . . . .
H49A H 0.0063 0.7491 1.0298 0.093 Uiso 1 1 calc R U . . .
H49B H 0.0329 0.7312 1.1530 0.093 Uiso 1 1 calc R U . . .
H49C H -0.1117 0.7276 1.0674 0.093 Uiso 1 1 calc R U . . .
C50 C -0.0173(15) 0.6525(4) 1.1034(9) 0.066(4) Uani 1 1 d . . . . .
H50A H -0.1137 0.6534 1.0938 0.099 Uiso 1 1 calc R U . . .
H50B H 0.0291 0.6560 1.1824 0.099 Uiso 1 1 calc R U . . .
H50C H 0.0069 0.6268 1.0777 0.099 Uiso 1 1 calc R U . . .
C51 C -0.3808(11) 0.6951(4) 0.4769(9) 0.049(3) Uani 1 1 d . . . . .
H51A H -0.4538 0.6798 0.4927 0.074 Uiso 1 1 calc R U . . .
H51B H -0.4175 0.7149 0.4193 0.074 Uiso 1 1 calc R U . . .
H51C H -0.3304 0.7084 0.5451 0.074 Uiso 1 1 calc R U . . .
C52 C -0.1365(10) 0.6941(3) 0.3895(9) 0.045(3) Uani 1 1 d . . . . .
H52A H -0.0801 0.7056 0.4583 0.067 Uiso 1 1 calc R U . . .
H52B H -0.1820 0.7153 0.3401 0.067 Uiso 1 1 calc R U . . .
H52C H -0.0811 0.6788 0.3519 0.067 Uiso 1 1 calc R U . . .
C53 C -0.3711(10) 0.6349(3) 0.2875(8) 0.036(2) Uani 1 1 d . . . . .
C54 C -0.4105(12) 0.6670(4) 0.1908(9) 0.051(3) Uani 1 1 d . . . . .
H54A H -0.4542 0.6895 0.2161 0.076 Uiso 1 1 calc R U . . .
H54B H -0.4717 0.6550 0.1249 0.076 Uiso 1 1 calc R U . . .
H54C H -0.3301 0.6761 0.1715 0.076 Uiso 1 1 calc R U . . .
C55 C -0.2932(13) 0.6010(4) 0.2493(9) 0.055(3) Uani 1 1 d . . . . .
H55A H -0.2095 0.6114 0.2387 0.083 Uiso 1 1 calc R U . . .
H55B H -0.3470 0.5900 0.1787 0.083 Uiso 1 1 calc R U . . .
H55C H -0.2737 0.5801 0.3063 0.083 Uiso 1 1 calc R U . . .
C56 C -0.5054(10) 0.6175(5) 0.3056(9) 0.055(3) Uani 1 1 d . . . . .
H56A H -0.4845 0.5964 0.3618 0.083 Uiso 1 1 calc R U . . .
H56B H -0.5598 0.6066 0.2350 0.083 Uiso 1 1 calc R U . . .
H56C H -0.5547 0.6386 0.3311 0.083 Uiso 1 1 calc R U . . .
C57 C 0.2410(13) 0.6685(4) 0.4918(11) 0.057(3) Uani 1 1 d . . . . .
H57A H 0.2224 0.6820 0.4184 0.069 Uiso 1 1 calc R U . . .
H57B H 0.3328 0.6578 0.5102 0.069 Uiso 1 1 calc R U . . .
C58 C 0.2245(12) 0.6975(3) 0.5826(10) 0.045(3) Uani 1 1 d . . . . .
H58A H 0.2977 0.7172 0.5969 0.054 Uiso 1 1 calc R U . . .
H58B H 0.1393 0.7120 0.5554 0.054 Uiso 1 1 calc R U . . .
C61 C 0.3185(9) 0.5871(3) 0.9089(8) 0.036(2) Uani 1 1 d . . . . .
H61A H 0.2356 0.5817 0.9312 0.043 Uiso 1 1 calc R U . . .
H61B H 0.3692 0.6076 0.9598 0.043 Uiso 1 1 calc R U . . .
C62 C 0.4010(10) 0.5493(3) 0.9214(8) 0.035(2) Uani 1 1 d . . . . .
H62A H 0.4830 0.5542 0.8973 0.042 Uiso 1 1 calc R U . . .
H62B H 0.4272 0.5409 1.0005 0.042 Uiso 1 1 calc R U . . .
C63 C 0.4011(10) 0.4842(3) 0.8405(8) 0.038(3) Uani 1 1 d . . . . .
H63A H 0.4430 0.4723 0.9143 0.046 Uiso 1 1 calc R U . . .
H63B H 0.4725 0.4920 0.8056 0.046 Uiso 1 1 calc R U . . .
C64 C 0.3071(12) 0.4540(3) 0.7658(8) 0.039(3) Uani 1 1 d . . . . .
H64A H 0.3514 0.4277 0.7748 0.046 Uiso 1 1 calc R U . . .
H64B H 0.2255 0.4515 0.7920 0.046 Uiso 1 1 calc R U . . .
C65 C 0.1571(9) 0.4916(3) 0.6147(8) 0.031(2) Uani 1 1 d . . . . .
H65A H 0.1123 0.4941 0.6754 0.037 Uiso 1 1 calc R U . . .
H65B H 0.0915 0.4813 0.5476 0.037 Uiso 1 1 calc R U . . .
C66 C 0.2070(9) 0.5322(3) 0.5890(8) 0.026(2) Uani 1 1 d . . . . .
H66A H 0.2708 0.5428 0.6567 0.031 Uiso 1 1 calc R U . . .
H66B H 0.2543 0.5294 0.5300 0.031 Uiso 1 1 calc R U . . .
C67 C 0.0673(9) 0.5712(3) 0.4338(7) 0.030(2) Uani 1 1 d . . . . .
H67A H -0.0254 0.5810 0.4073 0.037 Uiso 1 1 calc R U . . .
H67B H 0.0766 0.5476 0.3888 0.037 Uiso 1 1 calc R U . . .
C68 C 0.1656(10) 0.6040(3) 0.4186(8) 0.034(2) Uani 1 1 d . . . . .
H68A H 0.2587 0.5944 0.4425 0.041 Uiso 1 1 calc R U . . .
H68B H 0.1456 0.6124 0.3395 0.041 Uiso 1 1 calc R U . . .
C59A C 0.364(3) 0.6696(17) 0.746(4) 0.058(8) Uani 0.5 1 d D U P B 1
H59A H 0.3883 0.6865 0.8136 0.069 Uiso 0.5 1 calc R U P B 1
H59B H 0.4217 0.6773 0.6978 0.069 Uiso 0.5 1 calc R U P B 1
C60A C 0.392(4) 0.6269(16) 0.781(4) 0.065(9) Uani 0.5 1 d D U P B 1
H60A H 0.4306 0.6141 0.7252 0.078 Uiso 0.5 1 calc R U P B 1
H60B H 0.4611 0.6268 0.8529 0.078 Uiso 0.5 1 calc R U P B 1
C59B C 0.349(3) 0.6663(17) 0.773(4) 0.058(8) Uani 0.5 1 d D . P B 2
H59C H 0.3357 0.6679 0.8484 0.069 Uiso 0.5 1 calc R U P B 2
H59D H 0.4239 0.6839 0.7689 0.069 Uiso 0.5 1 calc R U P B 2
C60B C 0.377(4) 0.6236(16) 0.744(4) 0.065(9) Uani 0.5 1 d D . P B 2
H60C H 0.3555 0.6194 0.6622 0.078 Uiso 0.5 1 calc R U P B 2
H60D H 0.4703 0.6159 0.7786 0.078 Uiso 0.5 1 calc R U P B 2

loop_
_atom_site_aniso_label
_atom_site_aniso_U_11
_atom_site_aniso_U_22
_atom_site_aniso_U_33
_atom_site_aniso_U_23
_atom_site_aniso_U_13
_atom_site_aniso_U_12
Yb1 0.01431(17) 0.0292(2) 0.02341(18) -0.00001(18) 0.00313(14) -0.00008(17)
Fe1 0.0138(6) 0.0258(7) 0.0193(6) 0.0030(5) 0.0000(5) -0.0018(5)
Si1 0.0159(12) 0.0291(15) 0.0329(13) 0.0082(11) 0.0008(10) -0.0016(11)
Si2 0.0240(13) 0.0292(15) 0.0268(13) 0.0005(11) 0.0008(11) 0.0036(12)
O1 0.017(2) 0.045(3) 0.058(3) -0.002(3) 0.005(2) -0.010(2)
O2 0.017(2) 0.045(3) 0.058(3) -0.002(3) 0.005(2) -0.010(2)
O3 0.019(3) 0.034(4) 0.024(3) 0.006(3) 0.008(3) 0.008(3)
O4 0.033(4) 0.038(4) 0.028(3) -0.001(3) 0.002(3) 0.011(3)
O5 0.022(3) 0.040(4) 0.028(3) -0.004(3) -0.004(3) 0.001(3)
O6 0.021(3) 0.040(4) 0.034(3) 0.003(3) 0.004(3) -0.003(3)
N1 0.012(3) 0.032(5) 0.024(3) 0.005(4) 0.001(3) -0.003(4)
N2 0.020(4) 0.027(5) 0.041(4) -0.008(4) 0.005(3) -0.005(3)
C1 0.009(3) 0.033(4) 0.015(3) 0.003(3) -0.002(2) 0.001(3)
C2 0.024(5) 0.030(6) 0.022(4) -0.002(4) 0.004(4) -0.001(4)
C3 0.024(5) 0.028(5) 0.032(5) -0.001(4) -0.006(4) -0.013(4)
C4 0.010(4) 0.048(7) 0.035(5) 0.013(5) -0.005(4) -0.010(4)
C5 0.012(4) 0.039(6) 0.031(5) 0.003(4) 0.003(4) 0.004(4)
C6 0.009(3) 0.033(4) 0.015(3) 0.003(3) -0.002(2) 0.001(3)
C7 0.019(4) 0.029(6) 0.019(4) 0.000(4) 0.001(4) -0.001(4)
C8 0.028(5) 0.023(5) 0.026(5) 0.003(4) -0.006(4) -0.002(4)
C9 0.027(5) 0.044(6) 0.015(4) 0.014(4) -0.002(4) -0.002(5)
C10 0.022(5) 0.040(6) 0.013(4) 0.004(4) 0.006(3) 0.004(4)
C11 0.037(6) 0.034(6) 0.062(7) 0.015(5) 0.008(5) 0.011(5)
C12 0.030(6) 0.042(7) 0.047(6) 0.017(5) 0.002(5) -0.002(5)
C13 0.038(6) 0.041(6) 0.032(5) 0.011(5) -0.008(4) -0.009(5)
C14 0.048(7) 0.077(10) 0.046(6) 0.006(7) -0.017(5) -0.037(8)
C15 0.060(8) 0.078(10) 0.044(7) 0.026(7) -0.007(6) -0.001(7)
C16 0.078(9) 0.075(10) 0.029(6) -0.014(6) -0.007(6) 0.006(8)
C17 0.028(6) 0.052(8) 0.090(9) -0.007(7) 0.012(6) 0.015(6)
C18 0.078(9) 0.049(8) 0.049(7) 0.008(6) 0.021(7) 0.012(7)
C19 0.054(7) 0.044(7) 0.027(5) -0.015(5) -0.006(5) 0.002(6)
C20A 0.071(12) 0.053(8) 0.037(6) 0.010(6) -0.009(10) 0.029(9)
C21A 0.047(9) 0.08(2) 0.076(19) -0.021(17) -0.032(10) 0.024(12)
C22A 0.09(2) 0.046(11) 0.047(10) -0.017(11) 0.001(11) -0.003(12)
C20B 0.071(12) 0.053(8) 0.037(6) 0.010(6) -0.009(10) 0.029(9)
C21B 0.047(9) 0.08(2) 0.076(19) -0.021(17) -0.032(10) 0.024(12)
C22B 0.09(2) 0.046(11) 0.047(10) -0.017(11) 0.001(11) -0.003(12)
C23 0.034(7) 0.053(8) 0.070(9) 0.030(7) -0.005(6) -0.013(6)
C24 0.039(6) 0.062(9) 0.054(7) 0.016(6) 0.015(6) -0.009(6)
C25 0.037(6) 0.046(7) 0.035(5) 0.008(5) 0.004(5) -0.006(5)
C26 0.029(5) 0.045(7) 0.024(5) 0.000(5) 0.000(4) 0.005(5)
C27 0.016(4) 0.039(6) 0.023(5) -0.002(4) 0.001(4) 0.009(4)
C28 0.024(5) 0.032(6) 0.025(5) -0.003(4) 0.004(4) 0.002(4)
C29 0.039(6) 0.031(6) 0.030(5) 0.004(4) -0.001(4) 0.002(5)
C30 0.042(6) 0.030(6) 0.035(5) 0.008(5) 0.001(5) 0.006(5)
C31 0.030(5) 0.043(7) 0.024(5) -0.009(4) -0.005(4) 0.004(5)
C32 0.020(5) 0.041(6) 0.035(5) -0.009(5) -0.004(4) -0.001(4)
C33 0.019(5) 0.062(8) 0.068(7) 0.017(7) 0.011(5) -0.004(6)
C34 0.029(6) 0.050(8) 0.099(10) 0.010(7) -0.006(6) -0.014(6)
Yb2 0.01469(17) 0.0287(2) 0.02593(19) -0.00179(17) 0.00460(14) 0.00068(17)
Fe2 0.0138(6) 0.0279(7) 0.0201(6) 0.0025(5) -0.0008(5) -0.0021(5)
Si3 0.0210(13) 0.0312(16) 0.0296(13) -0.0049(12) 0.0059(11) 0.0016(12)
Si4 0.0192(12) 0.0285(15) 0.0286(13) 0.0046(11) 0.0007(10) -0.0005(11)
O7 0.042(4) 0.025(4) 0.049(4) -0.003(3) 0.021(3) -0.001(3)
O8 0.031(4) 0.044(5) 0.053(4) 0.012(4) 0.000(3) -0.009(4)
O9 0.017(3) 0.045(5) 0.053(4) 0.011(3) 0.013(3) 0.003(3)
O10 0.023(3) 0.032(4) 0.032(3) 0.000(3) -0.001(3) 0.003(3)
O11 0.037(4) 0.040(4) 0.025(3) -0.003(3) -0.002(3) 0.015(3)
O12 0.023(3) 0.029(4) 0.023(3) 0.004(3) 0.007(3) 0.004(3)
N3 0.015(4) 0.026(5) 0.028(4) 0.002(3) 0.009(3) 0.000(3)
N4 0.012(3) 0.030(5) 0.026(3) 0.006(4) 0.002(3) -0.001(4)
C35 0.015(4) 0.036(6) 0.025(5) -0.010(4) -0.004(4) -0.005(4)
C36 0.029(5) 0.042(7) 0.029(5) -0.002(5) 0.008(4) -0.005(5)
C37 0.026(5) 0.036(6) 0.029(5) 0.010(4) 0.004(4) -0.007(5)
C38 0.024(5) 0.026(5) 0.039(5) 0.008(4) -0.007(4) 0.003(4)
C39 0.013(4) 0.037(6) 0.024(5) 0.003(4) -0.005(4) 0.004(4)
C40 0.015(4) 0.035(6) 0.019(4) 0.003(4) -0.004(3) 0.002(4)
C41 0.014(4) 0.035(6) 0.032(5) 0.006(4) -0.001(4) 0.005(4)
C42 0.016(4) 0.058(7) 0.023(5) 0.010(5) 0.004(4) -0.007(5)
C43 0.026(5) 0.036(6) 0.023(5) 0.003(4) -0.002(4) -0.010(4)
C44 0.025(5) 0.037(6) 0.019(4) -0.001(4) 0.004(4) -0.007(4)
C45 0.021(5) 0.055(8) 0.066(7) -0.012(6) -0.002(5) 0.000(5)
C46 0.055(7) 0.035(7) 0.053(7) 0.008(5) 0.020(6) 0.004(5)
C47 0.040(6) 0.044(7) 0.034(5) -0.002(5) 0.004(5) 0.007(5)
C48 0.030(6) 0.089(11) 0.060(7) -0.026(7) -0.012(5) 0.011(6)
C49 0.080(10) 0.052(8) 0.054(7) -0.026(6) 0.019(7) 0.008(7)
C50 0.102(11) 0.069(9) 0.023(6) -0.005(6) 0.010(6) 0.006(8)
C51 0.046(7) 0.050(7) 0.047(6) 0.006(6) 0.002(5) 0.012(6)
C52 0.031(6) 0.041(7) 0.053(7) 0.015(5) -0.003(5) -0.013(5)
C53 0.026(5) 0.038(6) 0.034(5) 0.006(4) -0.007(4) -0.004(4)
C54 0.049(7) 0.053(8) 0.038(6) 0.011(5) -0.008(5) -0.005(6)
C55 0.071(9) 0.051(8) 0.033(6) -0.006(5) -0.005(6) 0.003(7)
C56 0.039(6) 0.069(9) 0.049(6) 0.003(7) -0.003(5) -0.025(7)
C57 0.063(8) 0.048(8) 0.072(8) -0.002(7) 0.035(7) -0.022(7)
C58 0.038(6) 0.029(6) 0.069(8) 0.009(6) 0.014(6) -0.009(5)
C61 0.021(5) 0.050(7) 0.030(5) -0.009(5) -0.003(4) -0.001(5)
C62 0.034(6) 0.042(6) 0.023(5) -0.005(4) -0.002(4) -0.002(5)
C63 0.029(5) 0.042(7) 0.036(5) 0.003(5) -0.005(4) 0.011(5)
C64 0.053(7) 0.030(6) 0.027(5) 0.003(4) 0.000(5) 0.011(5)
C65 0.022(5) 0.030(6) 0.034(5) -0.004(4) -0.006(4) 0.005(4)
C66 0.020(5) 0.029(6) 0.030(5) 0.002(4) 0.008(4) 0.003(4)
C67 0.028(5) 0.041(6) 0.022(5) 0.003(4) 0.008(4) 0.002(5)
C68 0.033(5) 0.053(7) 0.022(5) 0.004(4) 0.017(4) 0.011(5)
C59A 0.033(9) 0.049(11) 0.091(18) 0.018(13) 0.014(10) -0.027(9)
C60A 0.016(9) 0.073(11) 0.10(2) 0.033(16) -0.002(14) 0.005(8)
C59B 0.033(9) 0.049(11) 0.091(18) 0.018(13) 0.014(10) -0.027(9)
C60B 0.016(9) 0.073(11) 0.10(2) 0.033(16) -0.002(14) 0.005(8)

loop_
_atom_type_symbol
_atom_type_description
_atom_type_scat_dispersion_real
_atom_type_scat_dispersion_imag
_atom_type_scat_source
C C 0.0033 0.0016 'International Tables Vol C Tables 4.2.6.8 and 6.1.1.4'
H H 0.0000 0.0000 'International Tables Vol C Tables 4.2.6.8 and 6.1.1.4'
N N 0.0061 0.0033 'International Tables Vol C Tables 4.2.6.8 and 6.1.1.4'
O O 0.0106 0.0060 'International Tables Vol C Tables 4.2.6.8 and 6.1.1.4'
Si Si 0.0817 0.0704 'International Tables Vol C Tables 4.2.6.8 and 6.1.1.4'
Fe Fe 0.3463 0.8444 'International Tables Vol C Tables 4.2.6.8 and 6.1.1.4'
Yb Yb -0.3850 5.5486 'International Tables Vol C Tables 4.2.6.8 and 6.1.1.4'

loop_
_geom_angle_atom_site_label_1
_geom_angle_atom_site_label_2
_geom_angle_atom_site_label_3
_geom_angle
_geom_angle_site_symmetry_1
_geom_angle_site_symmetry_3
_geom_angle_publ_flag
N1 Yb1 N2 103.3(2) . . ?
N1 Yb1 O3 91.6(2) . . ?
N2 Yb1 O3 135.3(2) . . ?
N1 Yb1 O2 90.2(2) . . ?
N2 Yb1 O2 154.4(2) . . ?
O3 Yb1 O2 64.4(2) . . ?
N1 Yb1 O1 124.0(3) . . ?
N2 Yb1 O1 93.4(2) . . ?
O3 Yb1 O1 112.8(2) . . ?
O2 Yb1 O1 61.2(2) . . ?
N1 Yb1 O6 170.6(2) . . ?
N2 Yb1 O6 81.6(2) . . ?
O3 Yb1 O6 79.45(19) . . ?
O2 Yb1 O6 88.4(2) . . ?
O1 Yb1 O6 63.0(2) . . ?
N1 Yb1 C6 95.4(2) . . ?
N2 Yb1 C6 28.5(3) . . ?
O3 Yb1 C6 109.5(2) . . ?
O2 Yb1 C6 171.9(2) . . ?
O1 Yb1 C6 119.4(2) . . ?
O6 Yb1 C6 85.1(2) . . ?
N1 Yb1 C7 100.7(2) . . ?
N2 Yb1 C7 55.1(3) . . ?
O3 Yb1 C7 81.0(2) . . ?
O2 Yb1 C7 144.0(3) . . ?
O1 Yb1 C7 131.4(2) . . ?
O6 Yb1 C7 75.3(2) . . ?
C6 Yb1 C7 28.8(3) . . ?
N1 Yb1 C1 26.8(2) . . ?
N2 Yb1 C1 89.7(2) . . ?
O3 Yb1 C1 85.2(2) . . ?
O2 Yb1 C1 110.6(2) . . ?
O1 Yb1 C1 149.3(2) . . ?
O6 Yb1 C1 147.4(2) . . ?
C6 Yb1 C1 73.1(2) . . ?
C7 Yb1 C1 74.0(2) . . ?
N1 Yb1 Fe1 64.28(17) . . ?
N2 Yb1 Fe1 63.47(18) . . ?
O3 Yb1 Fe1 87.06(14) . . ?
O2 Yb1 Fe1 141.75(15) . . ?
O1 Yb1 Fe1 156.82(15) . . ?
O6 Yb1 Fe1 112.00(13) . . ?
C6 Yb1 Fe1 38.69(17) . . ?
C7 Yb1 Fe1 36.73(17) . . ?
C1 Yb1 Fe1 38.06(16) . . ?
C8 Fe1 C9 41.2(4) . . ?
C8 Fe1 C3 108.7(4) . . ?
C9 Fe1 C3 115.5(4) . . ?
C8 Fe1 C4 131.5(4) . . ?
C9 Fe1 C4 107.8(4) . . ?
C3 Fe1 C4 41.4(4) . . ?
C8 Fe1 C2 116.2(4) . . ?
C9 Fe1 C2 148.1(4) . . ?
C3 Fe1 C2 40.6(4) . . ?
C4 Fe1 C2 68.7(4) . . ?
C8 Fe1 C5 171.3(4) . . ?
C9 Fe1 C5 131.6(4) . . ?
C3 Fe1 C5 68.6(4) . . ?
C4 Fe1 C5 41.1(4) . . ?
C2 Fe1 C5 67.6(4) . . ?
C8 Fe1 C10 68.2(4) . . ?
C9 Fe1 C10 40.0(4) . . ?
C3 Fe1 C10 147.0(4) . . ?
C4 Fe1 C10 114.7(4) . . ?
C2 Fe1 C10 171.3(4) . . ?
C5 Fe1 C10 109.2(4) . . ?
C8 Fe1 C7 40.9(4) . . ?
C9 Fe1 C7 68.3(4) . . ?
C3 Fe1 C7 133.0(4) . . ?
C4 Fe1 C7 171.9(4) . . ?
C2 Fe1 C7 110.6(4) . . ?
C5 Fe1 C7 146.7(4) . . ?
C10 Fe1 C7 67.2(3) . . ?
C8 Fe1 C1 147.7(4) . . ?
C9 Fe1 C1 170.5(4) . . ?
C3 Fe1 C1 67.9(3) . . ?
C4 Fe1 C1 68.4(3) . . ?
C2 Fe1 C1 39.8(3) . . ?
C5 Fe1 C1 40.0(3) . . ?
C10 Fe1 C1 132.7(4) . . ?
C7 Fe1 C1 116.7(3) . . ?
C8 Fe1 C6 68.8(3) . . ?
C9 Fe1 C6 68.7(4) . . ?
C3 Fe1 C6 171.2(4) . . ?
C4 Fe1 C6 146.4(4) . . ?
C2 Fe1 C6 132.2(3) . . ?
C5 Fe1 C6 115.1(4) . . ?
C10 Fe1 C6 40.8(3) . . ?
C7 Fe1 C6 39.8(3) . . ?
C1 Fe1 C6 109.4(3) . . ?
C8 Fe1 Yb1 97.7(3) . . ?
C9 Fe1 Yb1 121.6(3) . . ?
C3 Fe1 Yb1 117.1(3) . . ?
C4 Fe1 Yb1 128.3(3) . . ?
C2 Fe1 Yb1 76.5(3) . . ?
C5 Fe1 Yb1 90.8(3) . . ?
C10 Fe1 Yb1 95.6(3) . . ?
C7 Fe1 Yb1 57.9(3) . . ?
C1 Fe1 Yb1 60.4(2) . . ?
C6 Fe1 Yb1 56.1(2) . . ?
N1 Si1 C12 108.1(4) . . ?
N1 Si1 C11 114.3(4) . . ?
C12 Si1 C11 105.7(5) . . ?
N1 Si1 C13 114.2(4) . . ?
C12 Si1 C13 108.0(5) . . ?
C11 Si1 C13 106.1(5) . . ?
N2 Si2 C18 107.8(5) . . ?
N2 Si2 C17 116.3(5) . . ?
C18 Si2 C17 103.6(6) . . ?
N2 Si2 C19 111.3(4) . . ?
C18 Si2 C19 108.8(5) . . ?
C17 Si2 C19 108.7(5) . . ?
C23 O1 C34 117.1(9) . . ?
C23 O1 Yb1 111.0(6) . . ?
C34 O1 Yb1 116.1(6) . . ?
C25 O2 C24 114.0(8) . . ?
C25 O2 Yb1 117.7(5) . . ?
C24 O2 Yb1 124.3(6) . . ?
C26 O3 C27 112.5(7) . . ?
C26 O3 Yb1 105.8(5) . . ?
C27 O3 Yb1 129.2(5) . . ?
C29 O4 C28 116.3(7) . . ?
C30 O5 C31 113.1(7) . . ?
C33 O6 C32 114.7(7) . . ?
C33 O6 Yb1 110.3(5) . . ?
C32 O6 Yb1 130.0(5) . . ?
C1 N1 Si1 119.0(5) . . ?
C1 N1 Yb1 103.5(5) . . ?
Si1 N1 Yb1 136.0(4) . . ?
C6 N2 Si2 126.5(6) . . ?
C6 N2 Yb1 95.9(5) . . ?
Si2 N2 Yb1 127.0(4) . . ?
N1 C1 C2 127.1(8) . . ?
N1 C1 C5 127.5(9) . . ?
C2 C1 C5 105.3(8) . . ?
N1 C1 Fe1 129.4(5) . . ?
C2 C1 Fe1 66.5(5) . . ?
C5 C1 Fe1 66.5(5) . . ?
N1 C1 Yb1 49.7(4) . . ?
C2 C1 Yb1 100.4(5) . . ?
C5 C1 Yb1 125.3(6) . . ?
Fe1 C1 Yb1 81.5(2) . . ?
C3 C2 C1 110.1(8) . . ?
C3 C2 Fe1 68.8(5) . . ?
C1 C2 Fe1 73.7(5) . . ?
C3 C2 H2 125.0 . . ?
C1 C2 H2 125.0 . . ?
Fe1 C2 H2 124.1 . . ?
C2 C3 C4 108.0(8) . . ?
C2 C3 Fe1 70.7(5) . . ?
C4 C3 Fe1 69.5(5) . . ?
C2 C3 H3 126.0 . . ?
C4 C3 H3 126.0 . . ?
Fe1 C3 H3 125.4 . . ?
C5 C4 C3 106.7(8) . . ?
C5 C4 Fe1 70.2(5) . . ?
C3 C4 Fe1 69.1(5) . . ?
C5 C4 H4 126.7 . . ?
C3 C4 H4 126.7 . . ?
Fe1 C4 H4 125.6 . . ?
C4 C5 C1 109.7(9) . . ?
C4 C5 Fe1 68.7(5) . . ?
C1 C5 Fe1 73.5(5) . . ?
C4 C5 H5 125.1 . . ?
C1 C5 H5 125.1 . . ?
Fe1 C5 H5 124.3 . . ?
N2 C6 C7 125.2(7) . . ?
N2 C6 C10 131.6(8) . . ?
C7 C6 C10 103.1(8) . . ?
N2 C6 Fe1 127.9(6) . . ?
C7 C6 Fe1 66.6(5) . . ?
C10 C6 Fe1 66.1(5) . . ?
N2 C6 Yb1 55.7(4) . . ?
C7 C6 Yb1 77.9(5) . . ?
C10 C6 Yb1 147.1(5) . . ?
Fe1 C6 Yb1 85.2(3) . . ?
C8 C7 C6 110.9(8) . . ?
C8 C7 Fe1 67.9(5) . . ?
C6 C7 Fe1 73.6(5) . . ?
C8 C7 Yb1 149.3(6) . . ?
C6 C7 Yb1 73.3(5) . . ?
Fe1 C7 Yb1 85.3(3) . . ?
C8 C7 H7 124.6 . . ?
C6 C7 H7 124.6 . . ?
Fe1 C7 H7 125.5 . . ?
Yb1 C7 H7 59.7 . . ?
C9 C8 C7 107.0(9) . . ?
C9 C8 Fe1 69.5(5) . . ?
C7 C8 Fe1 71.2(5) . . ?
C9 C8 H8 126.5 . . ?
C7 C8 H8 126.5 . . ?
Fe1 C8 H8 124.5 . . ?
C10 C9 C8 108.4(8) . . ?
C10 C9 Fe1 71.5(5) . . ?
C8 C9 Fe1 69.3(5) . . ?
C10 C9 H9 125.8 . . ?
C8 C9 H9 125.8 . . ?
Fe1 C9 H9 125.0 . . ?
C9 C10 C6 110.5(8) . . ?
C9 C10 Fe1 68.5(5) . . ?
C6 C10 Fe1 73.1(5) . . ?
C9 C10 H10 124.8 . . ?
C6 C10 H10 124.8 . . ?
Fe1 C10 H10 125.2 . . ?
Si1 C11 H11A 109.5 . . ?
Si1 C11 H11B 109.5 . . ?
H11A C11 H11B 109.5 . . ?
Si1 C11 H11C 109.5 . . ?
H11A C11 H11C 109.5 . . ?
H11B C11 H11C 109.5 . . ?
Si1 C12 H12A 109.5 . . ?
Si1 C12 H12B 109.5 . . ?
H12A C12 H12B 109.5 . . ?
Si1 C12 H12C 109.5 . . ?
H12A C12 H12C 109.5 . . ?
H12B C12 H12C 109.5 . . ?
C15 C13 C14 107.8(9) . . ?
C15 C13 C16 110.3(9) . . ?
C14 C13 C16 108.4(10) . . ?
C15 C13 Si1 110.8(8) . . ?
C14 C13 Si1 110.2(7) . . ?
C16 C13 Si1 109.3(7) . . ?
C13 C14 H14A 109.5 . . ?
C13 C14 H14B 109.5 . . ?
H14A C14 H14B 109.5 . . ?
C13 C14 H14C 109.5 . . ?
H14A C14 H14C 109.5 . . ?
H14B C14 H14C 109.5 . . ?
C13 C15 H15A 109.5 . . ?
C13 C15 H15B 109.5 . . ?
H15A C15 H15B 109.5 . . ?
C13 C15 H15C 109.5 . . ?
H15A C15 H15C 109.5 . . ?
H15B C15 H15C 109.5 . . ?
C13 C16 H16A 109.5 . . ?
C13 C16 H16B 109.5 . . ?
H16A C16 H16B 109.5 . . ?
C13 C16 H16C 109.5 . . ?
H16A C16 H16C 109.5 . . ?
H16B C16 H16C 109.5 . . ?
Si2 C17 H17A 109.5 . . ?
Si2 C17 H17B 109.5 . . ?
H17A C17 H17B 109.5 . . ?
Si2 C17 H17C 109.5 . . ?
H17A C17 H17C 109.5 . . ?
H17B C17 H17C 109.5 . . ?
Si2 C18 H18A 109.5 . . ?
Si2 C18 H18B 109.5 . . ?
H18A C18 H18B 109.5 . . ?
Si2 C18 H18C 109.5 . . ?
H18A C18 H18C 109.5 . . ?
H18B C18 H18C 109.5 . . ?
C22B C19 C21B 111(2) . . ?
C20A C19 C22A 111.0(17) . . ?
C22B C19 C20B 108(2) . . ?
C21B C19 C20B 109.0(15) . . ?
C20A C19 C21A 110.0(12) . . ?
C22A C19 C21A 109.8(15) . . ?
C20A C19 Si2 109.1(11) . . ?
C22B C19 Si2 112(3) . . ?
C21B C19 Si2 114(2) . . ?
C22A C19 Si2 111(2) . . ?
C20B C19 Si2 101.5(15) . . ?
C21A C19 Si2 106.1(15) . . ?
C19 C20A H20A 109.5 . . ?
C19 C20A H20B 109.5 . . ?
H20A C20A H20B 109.5 . . ?
C19 C20A H20C 109.5 . . ?
H20A C20A H20C 109.5 . . ?
H20B C20A H20C 109.5 . . ?
C19 C21A H21A 109.5 . . ?
C19 C21A H21B 109.5 . . ?
H21A C21A H21B 109.5 . . ?
C19 C21A H21C 109.5 . . ?
H21A C21A H21C 109.5 . . ?
H21B C21A H21C 109.5 . . ?
C19 C22A H22A 109.5 . . ?
C19 C22A H22B 109.5 . . ?
H22A C22A H22B 109.5 . . ?
C19 C22A H22C 109.5 . . ?
H22A C22A H22C 109.5 . . ?
H22B C22A H22C 109.5 . . ?
C19 C20B H20D 109.5 . . ?
C19 C20B H20E 109.5 . . ?
H20D C20B H20E 109.5 . . ?
C19 C20B H20F 109.5 . . ?
H20D C20B H20F 109.5 . . ?
H20E C20B H20F 109.5 . . ?
C19 C21B H21D 109.5 . . ?
C19 C21B H21E 109.5 . . ?
H21D C21B H21E 109.5 . . ?
C19 C21B H21F 109.5 . . ?
H21D C21B H21F 109.5 . . ?
H21E C21B H21F 109.5 . . ?
C19 C22B H22D 109.5 . . ?
C19 C22B H22E 109.5 . . ?
H22D C22B H22E 109.5 . . ?
C19 C22B H22F 109.5 . . ?
H22D C22B H22F 109.5 . . ?
H22E C22B H22F 109.5 . . ?
O1 C23 C24 110.2(10) . . ?
O1 C23 H23A 109.6 . . ?
C24 C23 H23A 109.6 . . ?
O1 C23 H23B 109.6 . . ?
C24 C23 H23B 109.6 . . ?
H23A C23 H23B 108.1 . . ?
O2 C24 C23 108.0(9) . . ?
O2 C24 H24A 110.1 . . ?
C23 C24 H24A 110.1 . . ?
O2 C24 H24B 110.1 . . ?
C23 C24 H24B 110.1 . . ?
H24A C24 H24B 108.4 . . ?
O2 C25 C26 107.5(8) . . ?
O2 C25 H25A 110.2 . . ?
C26 C25 H25A 110.2 . . ?
O2 C25 H25B 110.2 . . ?
C26 C25 H25B 110.2 . . ?
H25A C25 H25B 108.5 . . ?
O3 C26 C25 110.5(8) . . ?
O3 C26 H26A 109.6 . . ?
C25 C26 H26A 109.6 . . ?
O3 C26 H26B 109.6 . . ?
C25 C26 H26B 109.6 . . ?
H26A C26 H26B 108.1 . . ?
O3 C27 C28 109.0(7) . . ?
O3 C27 H27A 109.9 . . ?
C28 C27 H27A 109.9 . . ?
O3 C27 H27B 109.9 . . ?
C28 C27 H27B 109.9 . . ?
H27A C27 H27B 108.3 . . ?
O4 C28 C27 108.3(7) . . ?
O4 C28 H28A 110.0 . . ?
C27 C28 H28A 110.0 . . ?
O4 C28 H28B 110.0 . . ?
C27 C28 H28B 110.0 . . ?
H28A C28 H28B 108.4 . . ?
O4 C29 C30 114.0(8) . . ?
O4 C29 H29A 108.8 . . ?
C30 C29 H29A 108.8 . . ?
O4 C29 H29B 108.8 . . ?
C30 C29 H29B 108.8 . . ?
H29A C29 H29B 107.6 . . ?
O5 C30 C29 109.5(8) . . ?
O5 C30 H30A 109.8 . . ?
C29 C30 H30A 109.8 . . ?
O5 C30 H30B 109.8 . . ?
C29 C30 H30B 109.8 . . ?
H30A C30 H30B 108.2 . . ?
O5 C31 C32 108.1(7) . . ?
O5 C31 H31A 110.1 . . ?
C32 C31 H31A 110.1 . . ?
O5 C31 H31B 110.1 . . ?
C32 C31 H31B 110.1 . . ?
H31A C31 H31B 108.4 . . ?
O6 C32 C31 111.5(8) . . ?
O6 C32 H32A 109.3 . . ?
C31 C32 H32A 109.3 . . ?
O6 C32 H32B 109.3 . . ?
C31 C32 H32B 109.3 . . ?
H32A C32 H32B 108.0 . . ?
O6 C33 C34 110.7(9) . . ?
O6 C33 H33A 109.5 . . ?
C34 C33 H33A 109.5 . . ?
O6 C33 H33B 109.5 . . ?
C34 C33 H33B 109.5 . . ?
H33A C33 H33B 108.1 . . ?
O1 C34 C33 111.9(9) . . ?
O1 C34 H34A 109.2 . . ?
C33 C34 H34A 109.2 . . ?
O1 C34 H34B 109.2 . . ?
C33 C34 H34B 109.2 . . ?
H34A C34 H34B 107.9 . . ?
N3 Yb2 N4 100.8(2) . . ?
N3 Yb2 O12 135.4(2) . . ?
N4 Yb2 O12 92.0(2) . . ?
N3 Yb2 O7 156.1(2) . . ?
N4 Yb2 O7 89.6(2) . . ?
O12 Yb2 O7 64.6(2) . . ?
N3 Yb2 O8 95.4(2) . . ?
N4 Yb2 O8 124.9(3) . . ?
O12 Yb2 O8 111.6(2) . . ?
O7 Yb2 O8 61.3(2) . . ?
N3 Yb2 O9 82.7(2) . . ?
N4 Yb2 O9 170.8(2) . . ?
O12 Yb2 O9 79.7(2) . . ?
O7 Yb2 O9 90.3(2) . . ?
O8 Yb2 O9 62.7(2) . . ?
N3 Yb2 C35 27.7(3) . . ?
N4 Yb2 C35 93.8(2) . . ?
O12 Yb2 C35 109.9(2) . . ?
O7 Yb2 C35 173.6(3) . . ?
O8 Yb2 C35 120.4(2) . . ?
O9 Yb2 C35 85.5(2) . . ?
N3 Yb2 C39 54.3(3) . . ?
N4 Yb2 C39 99.3(2) . . ?
O12 Yb2 C39 81.6(2) . . ?
O7 Yb2 C39 145.4(2) . . ?
O8 Yb2 C39 131.9(2) . . ?
O9 Yb2 C39 75.8(2) . . ?
C35 Yb2 C39 28.5(3) . . ?
N3 Yb2 C40 87.3(2) . . ?
N4 Yb2 C40 26.5(2) . . ?
O12 Yb2 C40 85.8(2) . . ?
O7 Yb2 C40 109.9(2) . . ?
O8 Yb2 C40 150.0(2) . . ?
O9 Yb2 C40 147.0(2) . . ?
C35 Yb2 C40 71.8(2) . . ?
C39 Yb2 C40 72.9(2) . . ?
N3 Yb2 Fe2 61.83(17) . . ?
N4 Yb2 Fe2 63.40(18) . . ?
O12 Yb2 Fe2 87.70(14) . . ?
O7 Yb2 Fe2 141.13(15) . . ?
O8 Yb2 Fe2 157.25(17) . . ?
O9 Yb2 Fe2 111.92(14) . . ?
C35 Yb2 Fe2 38.01(17) . . ?
C39 Yb2 Fe2 36.15(16) . . ?
C40 Yb2 Fe2 37.45(17) . . ?
C43 Fe2 C38 108.7(4) . . ?
C43 Fe2 C42 40.5(4) . . ?
C38 Fe2 C42 131.6(4) . . ?
C43 Fe2 C44 40.1(3) . . ?
C38 Fe2 C44 116.5(4) . . ?
C42 Fe2 C44 67.3(4) . . ?
C43 Fe2 C37 115.7(4) . . ?
C38 Fe2 C37 41.6(4) . . ?
C42 Fe2 C37 108.2(4) . . ?
C44 Fe2 C37 148.4(4) . . ?
C43 Fe2 C36 147.9(4) . . ?
C38 Fe2 C36 69.0(4) . . ?
C42 Fe2 C36 115.8(4) . . ?
C44 Fe2 C36 170.3(4) . . ?
C37 Fe2 C36 40.8(4) . . ?
C43 Fe2 C39 132.5(4) . . ?
C38 Fe2 C39 40.6(4) . . ?
C42 Fe2 C39 171.1(4) . . ?
C44 Fe2 C39 110.8(4) . . ?
C37 Fe2 C39 68.5(4) . . ?
C36 Fe2 C39 67.6(4) . . ?
C43 Fe2 C41 68.5(4) . . ?
C38 Fe2 C41 170.6(4) . . ?
C42 Fe2 C41 40.7(4) . . ?
C44 Fe2 C41 67.7(4) . . ?
C37 Fe2 C41 130.5(4) . . ?
C36 Fe2 C41 108.2(4) . . ?
C39 Fe2 C41 147.6(4) . . ?
C43 Fe2 C40 68.3(4) . . ?
C38 Fe2 C40 148.1(4) . . ?
C42 Fe2 C40 67.9(3) . . ?
C44 Fe2 C40 40.4(4) . . ?
C37 Fe2 C40 169.5(4) . . ?
C36 Fe2 C40 130.9(4) . . ?
C39 Fe2 C40 116.7(4) . . ?
C41 Fe2 C40 40.3(3) . . ?
C43 Fe2 C35 171.0(4) . . ?
C38 Fe2 C35 68.8(4) . . ?
C42 Fe2 C35 147.4(4) . . ?
C44 Fe2 C35 132.5(4) . . ?
C37 Fe2 C35 68.6(4) . . ?
C36 Fe2 C35 40.3(4) . . ?
C39 Fe2 C35 40.2(4) . . ?
C41 Fe2 C35 115.4(4) . . ?
C40 Fe2 C35 108.9(4) . . ?
C43 Fe2 Yb2 116.7(3) . . ?
C38 Fe2 Yb2 97.9(3) . . ?
C42 Fe2 Yb2 127.6(3) . . ?
C44 Fe2 Yb2 76.6(3) . . ?
C37 Fe2 Yb2 121.9(3) . . ?
C36 Fe2 Yb2 95.0(3) . . ?
C39 Fe2 Yb2 58.3(3) . . ?
C41 Fe2 Yb2 91.3(3) . . ?
C40 Fe2 Yb2 60.0(2) . . ?
C35 Fe2 Yb2 56.3(3) . . ?
N3 Si3 C46 107.3(4) . . ?
N3 Si3 C45 115.5(5) . . ?
C46 Si3 C45 104.9(6) . . ?
N3 Si3 C47 112.6(4) . . ?
C46 Si3 C47 108.0(5) . . ?
C45 Si3 C47 108.0(5) . . ?
N4 Si4 C52 108.7(4) . . ?
N4 Si4 C51 113.9(4) . . ?
C52 Si4 C51 104.5(5) . . ?
N4 Si4 C53 112.9(4) . . ?
C52 Si4 C53 109.0(5) . . ?
C51 Si4 C53 107.4(5) . . ?
C57 O7 C68 111.4(8) . . ?
C57 O7 Yb2 124.6(6) . . ?
C68 O7 Yb2 117.6(5) . . ?
C59A O8 C58 108.0(19) . . ?
C58 O8 C59B 124(2) . . ?
C59A O8 Yb2 122(2) . . ?
C58 O8 Yb2 111.3(6) . . ?
C59B O8 Yb2 113(2) . . ?
C60A O9 C61 108(2) . . ?
C60B O9 C61 124(2) . . ?
C60A O9 Yb2 115(2) . . ?
C60B O9 Yb2 104(2) . . ?
C61 O9 Yb2 129.3(5) . . ?
C62 O10 C63 113.0(7) . . ?
C64 O11 C65 115.2(7) . . ?
C67 O12 C66 114.3(7) . . ?
C67 O12 Yb2 106.3(5) . . ?
C66 O12 Yb2 128.9(5) . . ?
C35 N3 Si3 127.9(6) . . ?
C35 N3 Yb2 98.5(5) . . ?
Si3 N3 Yb2 125.4(4) . . ?
C40 N4 Si4 118.8(5) . . ?
C40 N4 Yb2 104.4(5) . . ?
Si4 N4 Yb2 136.0(4) . . ?
N3 C35 C39 125.0(8) . . ?
N3 C35 C36 130.4(9) . . ?
C39 C35 C36 104.4(9) . . ?
N3 C35 Fe2 126.1(7) . . ?
C39 C35 Fe2 66.6(5) . . ?
C36 C35 Fe2 66.5(5) . . ?
N3 C35 Yb2 53.8(4) . . ?
C39 C35 Yb2 78.4(5) . . ?
C36 C35 Yb2 147.1(6) . . ?
Fe2 C35 Yb2 85.7(3) . . ?
C37 C36 C35 110.2(9) . . ?
C37 C36 Fe2 68.8(6) . . ?
C35 C36 Fe2 73.2(5) . . ?
C37 C36 H36 124.9 . . ?
C35 C36 H36 124.9 . . ?
Fe2 C36 H36 124.6 . . ?
C36 C37 C38 107.3(8) . . ?
C36 C37 Fe2 70.4(5) . . ?
C38 C37 Fe2 68.8(5) . . ?
C36 C37 H37 126.3 . . ?
C38 C37 H37 126.3 . . ?
Fe2 C37 H37 126.0 . . ?
C39 C38 C37 107.3(9) . . ?
C39 C38 Fe2 70.9(5) . . ?
C37 C38 Fe2 69.5(5) . . ?
C39 C38 H38 126.4 . . ?
C37 C38 H38 126.4 . . ?
Fe2 C38 H38 124.8 . . ?
C38 C39 C35 110.7(8) . . ?
C38 C39 Fe2 68.5(5) . . ?
C35 C39 Fe2 73.2(5) . . ?
C38 C39 Yb2 150.3(6) . . ?
C35 C39 Yb2 73.1(6) . . ?
Fe2 C39 Yb2 85.5(3) . . ?
C38 C39 H39 124.6 . . ?
C35 C39 H39 124.6 . . ?
Fe2 C39 H39 125.2 . . ?
Yb2 C39 H39 59.5 . . ?
N4 C40 C44 127.6(8) . . ?
N4 C40 C41 128.3(9) . . ?
C44 C40 C41 104.2(8) . . ?
N4 C40 Fe2 129.8(6) . . ?
C44 C40 Fe2 66.1(5) . . ?
C41 C40 Fe2 67.1(5) . . ?
N4 C40 Yb2 49.1(4) . . ?
C44 C40 Yb2 100.9(5) . . ?
C41 C40 Yb2 127.4(6) . . ?
Fe2 C40 Yb2 82.6(3) . . ?
C42 C41 C40 108.4(9) . . ?
C42 C41 Fe2 68.5(5) . . ?
C40 C41 Fe2 72.6(5) . . ?
C42 C41 H41 125.8 . . ?
C40 C41 H41 125.8 . . ?
Fe2 C41 H41 124.8 . . ?
C43 C42 C41 109.0(8) . . ?
C43 C42 Fe2 69.5(5) . . ?
C41 C42 Fe2 70.9(5) . . ?
C43 C42 H42 125.5 . . ?
C41 C42 H42 125.5 . . ?
Fe2 C42 H42 125.7 . . ?
C44 C43 C42 107.4(9) . . ?
C44 C43 Fe2 70.5(5) . . ?
C42 C43 Fe2 70.0(5) . . ?
C44 C43 H43 126.3 . . ?
C42 C43 H43 126.3 . . ?
Fe2 C43 H43 124.8 . . ?
C43 C44 C40 111.0(9) . . ?
C43 C44 Fe2 69.4(5) . . ?
C40 C44 Fe2 73.4(5) . . ?
C43 C44 H44 124.5 . . ?
C40 C44 H44 124.5 . . ?
Fe2 C44 H44 124.2 . . ?
Si3 C45 H45A 109.5 . . ?
Si3 C45 H45B 109.5 . . ?
H45A C45 H45B 109.5 . . ?
Si3 C45 H45C 109.5 . . ?
H45A C45 H45C 109.5 . . ?
H45B C45 H45C 109.5 . . ?
Si3 C46 H46A 109.5 . . ?
Si3 C46 H46B 109.5 . . ?
H46A C46 H46B 109.5 . . ?
Si3 C46 H46C 109.5 . . ?
H46A C46 H46C 109.5 . . ?
H46B C46 H46C 109.5 . . ?
C48 C47 C49 108.4(10) . . ?
C48 C47 C50 109.3(10) . . ?
C49 C47 C50 108.2(9) . . ?
C48 C47 Si3 110.3(7) . . ?
C49 C47 Si3 112.8(8) . . ?
C50 C47 Si3 107.9(7) . . ?
C47 C48 H48A 109.5 . . ?
C47 C48 H48B 109.5 . . ?
H48A C48 H48B 109.5 . . ?
C47 C48 H48C 109.5 . . ?
H48A C48 H48C 109.5 . . ?
H48B C48 H48C 109.5 . . ?
C47 C49 H49A 109.5 . . ?
C47 C49 H49B 109.5 . . ?
H49A C49 H49B 109.5 . . ?
C47 C49 H49C 109.5 . . ?
H49A C49 H49C 109.5 . . ?
H49B C49 H49C 109.5 . . ?
C47 C50 H50A 109.5 . . ?
C47 C50 H50B 109.5 . . ?
H50A C50 H50B 109.5 . . ?
C47 C50 H50C 109.5 . . ?
H50A C50 H50C 109.5 . . ?
H50B C50 H50C 109.5 . . ?
Si4 C51 H51A 109.5 . . ?
Si4 C51 H51B 109.5 . . ?
H51A C51 H51B 109.5 . . ?
Si4 C51 H51C 109.5 . . ?
H51A C51 H51C 109.5 . . ?
H51B C51 H51C 109.5 . . ?
Si4 C52 H52A 109.5 . . ?
Si4 C52 H52B 109.5 . . ?
H52A C52 H52B 109.5 . . ?
Si4 C52 H52C 109.5 . . ?
H52A C52 H52C 109.5 . . ?
H52B C52 H52C 109.5 . . ?
C55 C53 C54 108.8(9) . . ?
C55 C53 C56 108.8(10) . . ?
C54 C53 C56 107.4(9) . . ?
C55 C53 Si4 111.5(7) . . ?
C54 C53 Si4 109.8(7) . . ?
C56 C53 Si4 110.5(7) . . ?
C53 C54 H54A 109.5 . . ?
C53 C54 H54B 109.5 . . ?
H54A C54 H54B 109.5 . . ?
C53 C54 H54C 109.5 . . ?
H54A C54 H54C 109.5 . . ?
H54B C54 H54C 109.5 . . ?
C53 C55 H55A 109.5 . . ?
C53 C55 H55B 109.5 . . ?
H55A C55 H55B 109.5 . . ?
C53 C55 H55C 109.5 . . ?
H55A C55 H55C 109.5 . . ?
H55B C55 H55C 109.5 . . ?
C53 C56 H56A 109.5 . . ?
C53 C56 H56B 109.5 . . ?
H56A C56 H56B 109.5 . . ?
C53 C56 H56C 109.5 . . ?
H56A C56 H56C 109.5 . . ?
H56B C56 H56C 109.5 . . ?
O7 C57 C58 105.9(9) . . ?
O7 C57 H57A 110.6 . . ?
C58 C57 H57A 110.6 . . ?
O7 C57 H57B 110.6 . . ?
C58 C57 H57B 110.6 . . ?
H57A C57 H57B 108.7 . . ?
O8 C58 C57 112.2(10) . . ?
O8 C58 H58A 109.2 . . ?
C57 C58 H58A 109.2 . . ?
O8 C58 H58B 109.2 . . ?
C57 C58 H58B 109.2 . . ?
H58A C58 H58B 107.9 . . ?
O9 C61 C62 112.1(8) . . ?
O9 C61 H61A 109.2 . . ?
C62 C61 H61A 109.2 . . ?
O9 C61 H61B 109.2 . . ?
C62 C61 H61B 109.2 . . ?
H61A C61 H61B 107.9 . . ?
O10 C62 C61 108.8(8) . . ?
O10 C62 H62A 109.9 . . ?
C61 C62 H62A 109.9 . . ?
O10 C62 H62B 109.9 . . ?
C61 C62 H62B 109.9 . . ?
H62A C62 H62B 108.3 . . ?
O10 C63 C64 108.1(8) . . ?
O10 C63 H63A 110.1 . . ?
C64 C63 H63A 110.1 . . ?
O10 C63 H63B 110.1 . . ?
C64 C63 H63B 110.1 . . ?
H63A C63 H63B 108.4 . . ?
O11 C64 C63 114.2(9) . . ?
O11 C64 H64A 108.7 . . ?
C63 C64 H64A 108.7 . . ?
O11 C64 H64B 108.7 . . ?
C63 C64 H64B 108.7 . . ?
H64A C64 H64B 107.6 . . ?
O11 C65 C66 109.9(7) . . ?
O11 C65 H65A 109.7 . . ?
C66 C65 H65A 109.7 . . ?
O11 C65 H65B 109.7 . . ?
C66 C65 H65B 109.7 . . ?
H65A C65 H65B 108.2 . . ?
O12 C66 C65 110.8(7) . . ?
O12 C66 H66A 109.5 . . ?
C65 C66 H66A 109.5 . . ?
O12 C66 H66B 109.5 . . ?
C65 C66 H66B 109.5 . . ?
H66A C66 H66B 108.1 . . ?
O12 C67 C68 109.9(7) . . ?
O12 C67 H67A 109.7 . . ?
C68 C67 H67A 109.7 . . ?
O12 C67 H67B 109.7 . . ?
C68 C67 H67B 109.7 . . ?
H67A C67 H67B 108.2 . . ?
O7 C68 C67 105.5(7) . . ?
O7 C68 H68A 110.6 . . ?
C67 C68 H68A 110.6 . . ?
O7 C68 H68B 110.6 . . ?
C67 C68 H68B 110.6 . . ?
H68A C68 H68B 108.8 . . ?
O8 C59A C60A 114(4) . . ?
O8 C59A H59A 108.8 . . ?
C60A C59A H59A 108.8 . . ?
O8 C59A H59B 108.8 . . ?
C60A C59A H59B 108.8 . . ?
H59A C59A H59B 107.7 . . ?
O9 C60A C59A 119(4) . . ?
O9 C60A H60A 107.5 . . ?
C59A C60A H60A 107.5 . . ?
O9 C60A H60B 107.5 . . ?
C59A C60A H60B 107.5 . . ?
H60A C60A H60B 107.0 . . ?
O8 C59B C60B 104(4) . . ?
O8 C59B H59C 110.9 . . ?
C60B C59B H59C 110.9 . . ?
O8 C59B H59D 110.9 . . ?
C60B C59B H59D 110.9 . . ?
H59C C59B H59D 108.9 . . ?
O9 C60B C59B 100(4) . . ?
O9 C60B H60C 111.7 . . ?
C59B C60B H60C 111.7 . . ?
O9 C60B H60D 111.7 . . ?
C59B C60B H60D 111.7 . . ?
H60C C60B H60D 109.5 . . ?

loop_
_geom_bond_atom_site_label_1
_geom_bond_atom_site_label_2
_geom_bond_distance
_geom_bond_site_symmetry_2
_geom_bond_publ_flag
Yb1 N1 2.371(6) . ?
Yb1 N2 2.376(8) . ?
Yb1 O3 2.525(6) . ?
Yb1 O2 2.568(7) . ?
Yb1 O1 2.674(7) . ?
Yb1 O6 2.693(6) . ?
Yb1 C6 2.863(8) . ?
Yb1 C7 2.923(9) . ?
Yb1 C1 3.023(8) . ?
Yb1 Fe1 3.4383(12) . ?
Fe1 C8 2.019(9) . ?
Fe1 C9 2.021(8) . ?
Fe1 C3 2.024(9) . ?
Fe1 C4 2.030(8) . ?
Fe1 C2 2.049(8) . ?
Fe1 C5 2.051(9) . ?
Fe1 C10 2.061(8) . ?
Fe1 C7 2.063(8) . ?
Fe1 C1 2.143(8) . ?
Fe1 C6 2.157(8) . ?
Si1 N1 1.697(8) . ?
Si1 C12 1.878(10) . ?
Si1 C11 1.890(10) . ?
Si1 C13 1.926(10) . ?
Si2 N2 1.704(8) . ?
Si2 C18 1.867(12) . ?
Si2 C17 1.891(10) . ?
Si2 C19 1.910(9) . ?
O1 C23 1.434(13) . ?
O1 C34 1.441(12) . ?
O2 C25 1.419(12) . ?
O2 C24 1.436(12) . ?
O3 C26 1.442(10) . ?
O3 C27 1.446(10) . ?
O4 C29 1.417(11) . ?
O4 C28 1.435(10) . ?
O5 C30 1.405(11) . ?
O5 C31 1.425(11) . ?
O6 C33 1.409(11) . ?
O6 C32 1.439(11) . ?
N1 C1 1.401(11) . ?
N2 C6 1.371(11) . ?
C1 C2 1.430(13) . ?
C1 C5 1.437(11) . ?
C2 C3 1.412(12) . ?
C2 H2 0.9300 . ?
C3 C4 1.432(14) . ?
C3 H3 0.9300 . ?
C4 C5 1.432(13) . ?
C4 H4 0.9300 . ?
C5 H5 0.9300 . ?
C6 C7 1.441(13) . ?
C6 C10 1.474(12) . ?
C7 C8 1.428(13) . ?
C7 H7 0.9300 . ?
C8 C9 1.422(13) . ?
C8 H8 0.9300 . ?
C9 C10 1.397(13) . ?
C9 H9 0.9300 . ?
C10 H10 0.9300 . ?
C11 H11A 0.9600 . ?
C11 H11B 0.9600 . ?
C11 H11C 0.9600 . ?
C12 H12A 0.9600 . ?
C12 H12B 0.9600 . ?
C12 H12C 0.9600 . ?
C13 C15 1.503(14) . ?
C13 C14 1.535(14) . ?
C13 C16 1.538(16) . ?
C14 H14A 0.9600 . ?
C14 H14B 0.9600 . ?
C14 H14C 0.9600 . ?
C15 H15A 0.9600 . ?
C15 H15B 0.9600 . ?
C15 H15C 0.9600 . ?
C16 H16A 0.9600 . ?
C16 H16B 0.9600 . ?
C16 H16C 0.9600 . ?
C17 H17A 0.9600 . ?
C17 H17B 0.9600 . ?
C17 H17C 0.9600 . ?
C18 H18A 0.9600 . ?
C18 H18B 0.9600 . ?
C18 H18C 0.9600 . ?
C19 C20A 1.501(17) . ?
C19 C22B 1.53(2) . ?
C19 C21B 1.53(2) . ?
C19 C22A 1.53(2) . ?
C19 C20B 1.57(2) . ?
C19 C21A 1.562(19) . ?
C20A H20A 0.9600 . ?
C20A H20B 0.9600 . ?
C20A H20C 0.9600 . ?
C21A H21A 0.9600 . ?
C21A H21B 0.9600 . ?
C21A H21C 0.9600 . ?
C22A H22A 0.9600 . ?
C22A H22B 0.9600 . ?
C22A H22C 0.9600 . ?
C20B H20D 0.9600 . ?
C20B H20E 0.9600 . ?
C20B H20F 0.9600 . ?
C21B H21D 0.9600 . ?
C21B H21E 0.9600 . ?
C21B H21F 0.9600 . ?
C22B H22D 0.9600 . ?
C22B H22E 0.9600 . ?
C22B H22F 0.9600 . ?
C23 C24 1.489(17) . ?
C23 H23A 0.9700 . ?
C23 H23B 0.9700 . ?
C24 H24A 0.9700 . ?
C24 H24B 0.9700 . ?
C25 C26 1.464(14) . ?
C25 H25A 0.9700 . ?
C25 H25B 0.9700 . ?
C26 H26A 0.9700 . ?
C26 H26B 0.9700 . ?
C27 C28 1.525(13) . ?
C27 H27A 0.9700 . ?
C27 H27B 0.9700 . ?
C28 H28A 0.9700 . ?
C28 H28B 0.9700 . ?
C29 C30 1.509(14) . ?
C29 H29A 0.9700 . ?
C29 H29B 0.9700 . ?
C30 H30A 0.9700 . ?
C30 H30B 0.9700 . ?
C31 C32 1.501(13) . ?
C31 H31A 0.9700 . ?
C31 H31B 0.9700 . ?
C32 H32A 0.9700 . ?
C32 H32B 0.9700 . ?
C33 C34 1.462(17) . ?
C33 H33A 0.9700 . ?
C33 H33B 0.9700 . ?
C34 H34A 0.9700 . ?
C34 H34B 0.9700 . ?
Yb2 N3 2.363(7) . ?
Yb2 N4 2.367(6) . ?
Yb2 O12 2.523(6) . ?
Yb2 O7 2.606(7) . ?
Yb2 O8 2.649(7) . ?
Yb2 O9 2.721(6) . ?
Yb2 C35 2.896(10) . ?
Yb2 C39 2.965(10) . ?
Yb2 C40 3.033(9) . ?
Yb2 Fe2 3.4731(12) . ?
Fe2 C43 2.018(9) . ?
Fe2 C38 2.023(9) . ?
Fe2 C42 2.025(9) . ?
Fe2 C44 2.032(8) . ?
Fe2 C37 2.033(9) . ?
Fe2 C36 2.054(9) . ?
Fe2 C39 2.055(8) . ?
Fe2 C41 2.057(9) . ?
Fe2 C40 2.130(9) . ?
Fe2 C35 2.145(9) . ?
Si3 N3 1.716(8) . ?
Si3 C46 1.870(11) . ?
Si3 C45 1.881(10) . ?
Si3 C47 1.900(10) . ?
Si4 N4 1.703(8) . ?
Si4 C52 1.864(10) . ?
Si4 C51 1.880(11) . ?
Si4 C53 1.923(10) . ?
O7 C57 1.418(12) . ?
O7 C68 1.435(11) . ?
O8 C59A 1.43(2) . ?
O8 C58 1.430(13) . ?
O8 C59B 1.45(2) . ?
O9 C60A 1.41(2) . ?
O9 C60B 1.44(2) . ?
O9 C61 1.442(11) . ?
O10 C62 1.410(11) . ?
O10 C63 1.428(11) . ?
O11 C64 1.418(11) . ?
O11 C65 1.430(10) . ?
O12 C67 1.433(10) . ?
O12 C66 1.440(10) . ?
N3 C35 1.362(12) . ?
N4 C40 1.398(12) . ?
C35 C39 1.447(14) . ?
C35 C36 1.448(13) . ?
C36 C37 1.425(14) . ?
C36 H36 0.9300 . ?
C37 C38 1.441(14) . ?
C37 H37 0.9300 . ?
C38 C39 1.417(13) . ?
C38 H38 0.9300 . ?
C39 H39 0.9300 . ?
C40 C44 1.440(13) . ?
C40 C41 1.445(12) . ?
C41 C42 1.418(14) . ?
C41 H41 0.9300 . ?
C42 C43 1.400(14) . ?
C42 H42 0.9300 . ?
C43 C44 1.389(12) . ?
C43 H43 0.9300 . ?
C44 H44 0.9300 . ?
C45 H45A 0.9600 . ?
C45 H45B 0.9600 . ?
C45 H45C 0.9600 . ?
C46 H46A 0.9600 . ?
C46 H46B 0.9600 . ?
C46 H46C 0.9600 . ?
C47 C48 1.526(14) . ?
C47 C49 1.531(15) . ?
C47 C50 1.562(16) . ?
C48 H48A 0.9600 . ?
C48 H48B 0.9600 . ?
C48 H48C 0.9600 . ?
C49 H49A 0.9600 . ?
C49 H49B 0.9600 . ?
C49 H49C 0.9600 . ?
C50 H50A 0.9600 . ?
C50 H50B 0.9600 . ?
C50 H50C 0.9600 . ?
C51 H51A 0.9600 . ?
C51 H51B 0.9600 . ?
C51 H51C 0.9600 . ?
C52 H52A 0.9600 . ?
C52 H52B 0.9600 . ?
C52 H52C 0.9600 . ?
C53 C55 1.517(15) . ?
C53 C54 1.555(14) . ?
C53 C56 1.555(14) . ?
C54 H54A 0.9600 . ?
C54 H54B 0.9600 . ?
C54 H54C 0.9600 . ?
C55 H55A 0.9600 . ?
C55 H55B 0.9600 . ?
C55 H55C 0.9600 . ?
C56 H56A 0.9600 . ?
C56 H56B 0.9600 . ?
C56 H56C 0.9600 . ?
C57 C58 1.506(16) . ?
C57 H57A 0.9700 . ?
C57 H57B 0.9700 . ?
C58 H58A 0.9700 . ?
C58 H58B 0.9700 . ?
C61 C62 1.489(14) . ?
C61 H61A 0.9700 . ?
C61 H61B 0.9700 . ?
C62 H62A 0.9700 . ?
C62 H62B 0.9700 . ?
C63 C64 1.510(14) . ?
C63 H63A 0.9700 . ?
C63 H63B 0.9700 . ?
C64 H64A 0.9700 . ?
C64 H64B 0.9700 . ?
C65 C66 1.497(13) . ?
C65 H65A 0.9700 . ?
C65 H65B 0.9700 . ?
C66 H66A 0.9700 . ?
C66 H66B 0.9700 . ?
C67 C68 1.522(13) . ?
C67 H67A 0.9700 . ?
C67 H67B 0.9700 . ?
C68 H68A 0.9700 . ?
C68 H68B 0.9700 . ?
C59A C60A 1.48(2) . ?
C59A H59A 0.9700 . ?
C59A H59B 0.9700 . ?
C60A H60A 0.9700 . ?
C60A H60B 0.9700 . ?
C59B C60B 1.50(3) . ?
C59B H59C 0.9700 . ?
C59B H59D 0.9700 . ?
C60B H60C 0.9700 . ?
C60B H60D 0.9700 . ?

loop_
_geom_torsion_atom_site_label_1
_geom_torsion_atom_site_label_2
_geom_torsion_atom_site_label_3
_geom_torsion_atom_site_label_4
_geom_torsion
_geom_torsion_site_symmetry_1
_geom_torsion_site_symmetry_2
_geom_torsion_site_symmetry_3
_geom_torsion_site_symmetry_4
_geom_torsion_publ_flag
C12 Si1 N1 C1 175.8(7) . . . . ?
C11 Si1 N1 C1 -66.8(8) . . . . ?
C13 Si1 N1 C1 55.6(8) . . . . ?
C12 Si1 N1 Yb1 -20.5(7) . . . . ?
C11 Si1 N1 Yb1 96.9(6) . . . . ?
C13 Si1 N1 Yb1 -140.7(6) . . . . ?
C18 Si2 N2 C6 150.3(8) . . . . ?
C17 Si2 N2 C6 34.6(10) . . . . ?
C19 Si2 N2 C6 -90.6(8) . . . . ?
C18 Si2 N2 Yb1 14.5(7) . . . . ?
C17 Si2 N2 Yb1 -101.2(6) . . . . ?
C19 Si2 N2 Yb1 133.6(5) . . . . ?
Si1 N1 C1 C2 -121.8(8) . . . . ?
Yb1 N1 C1 C2 69.8(9) . . . . ?
Si1 N1 C1 C5 60.7(10) . . . . ?
Yb1 N1 C1 C5 -107.7(8) . . . . ?
Si1 N1 C1 Fe1 149.6(5) . . . . ?
Yb1 N1 C1 Fe1 -18.8(8) . . . . ?
Si1 N1 C1 Yb1 168.4(8) . . . . ?
N1 C1 C2 C3 177.9(7) . . . . ?
C5 C1 C2 C3 -4.1(9) . . . . ?
Fe1 C1 C2 C3 -59.4(6) . . . . ?
Yb1 C1 C2 C3 -135.4(6) . . . . ?
N1 C1 C2 Fe1 -122.6(8) . . . . ?
C5 C1 C2 Fe1 55.3(6) . . . . ?
Yb1 C1 C2 Fe1 -75.9(3) . . . . ?
C1 C2 C3 C4 2.7(10) . . . . ?
Fe1 C2 C3 C4 -59.8(6) . . . . ?
C1 C2 C3 Fe1 62.4(6) . . . . ?
C2 C3 C4 C5 -0.1(9) . . . . ?
Fe1 C3 C4 C5 -60.5(6) . . . . ?
C2 C3 C4 Fe1 60.5(6) . . . . ?
C3 C4 C5 C1 -2.6(10) . . . . ?
Fe1 C4 C5 C1 -62.3(6) . . . . ?
C3 C4 C5 Fe1 59.8(6) . . . . ?
N1 C1 C5 C4 -178.0(7) . . . . ?
C2 C1 C5 C4 4.1(10) . . . . ?
Fe1 C1 C5 C4 59.4(6) . . . . ?
Yb1 C1 C5 C4 119.1(7) . . . . ?
N1 C1 C5 Fe1 122.6(8) . . . . ?
C2 C1 C5 Fe1 -55.3(6) . . . . ?
Yb1 C1 C5 Fe1 59.7(6) . . . . ?
Si2 N2 C6 C7 176.6(6) . . . . ?
Yb1 N2 C6 C7 -37.5(9) . . . . ?
Si2 N2 C6 C10 -7.0(14) . . . . ?
Yb1 N2 C6 C10 138.9(8) . . . . ?
Si2 N2 C6 Fe1 -97.3(9) . . . . ?
Yb1 N2 C6 Fe1 48.7(7) . . . . ?
Si2 N2 C6 Yb1 -145.9(8) . . . . ?
N2 C6 C7 C8 178.7(8) . . . . ?
C10 C6 C7 C8 1.5(9) . . . . ?
Fe1 C6 C7 C8 57.8(6) . . . . ?
Yb1 C6 C7 C8 147.8(6) . . . . ?
N2 C6 C7 Fe1 120.9(8) . . . . ?
C10 C6 C7 Fe1 -56.3(5) . . . . ?
Yb1 C6 C7 Fe1 90.0(2) . . . . ?
N2 C6 C7 Yb1 30.9(7) . . . . ?
C10 C6 C7 Yb1 -146.3(6) . . . . ?
Fe1 C6 C7 Yb1 -90.0(2) . . . . ?
C6 C7 C8 C9 -0.7(9) . . . . ?
Fe1 C7 C8 C9 60.5(6) . . . . ?
Yb1 C7 C8 C9 91.6(14) . . . . ?
C6 C7 C8 Fe1 -61.2(6) . . . . ?
Yb1 C7 C8 Fe1 31.1(12) . . . . ?
C7 C8 C9 C10 -0.5(9) . . . . ?
Fe1 C8 C9 C10 61.1(6) . . . . ?
C7 C8 C9 Fe1 -61.7(6) . . . . ?
C8 C9 C10 C6 1.5(10) . . . . ?
Fe1 C9 C10 C6 61.3(6) . . . . ?
C8 C9 C10 Fe1 -59.7(6) . . . . ?
N2 C6 C10 C9 -178.8(8) . . . . ?
C7 C6 C10 C9 -1.8(9) . . . . ?
Fe1 C6 C10 C9 -58.5(6) . . . . ?
Yb1 C6 C10 C9 -89.8(12) . . . . ?
N2 C6 C10 Fe1 -120.4(9) . . . . ?
C7 C6 C10 Fe1 56.6(5) . . . . ?
Yb1 C6 C10 Fe1 -31.3(11) . . . . ?
C34 O1 C23 C24 -79.7(12) . . . . ?
Yb1 O1 C23 C24 56.8(10) . . . . ?
C25 O2 C24 C23 174.5(9) . . . . ?
Yb1 O2 C24 C23 17.5(12) . . . . ?
O1 C23 C24 O2 -48.2(12) . . . . ?
C24 O2 C25 C26 -177.4(8) . . . . ?
Yb1 O2 C25 C26 -18.8(10) . . . . ?
C27 O3 C26 C25 80.6(10) . . . . ?
Yb1 O3 C26 C25 -65.4(8) . . . . ?
O2 C25 C26 O3 56.4(10) . . . . ?
C26 O3 C27 C28 114.2(8) . . . . ?
Yb1 O3 C27 C28 -109.8(7) . . . . ?
C29 O4 C28 C27 -108.6(9) . . . . ?
O3 C27 C28 O4 179.6(6) . . . . ?
C28 O4 C29 C30 83.8(11) . . . . ?
C31 O5 C30 C29 177.3(8) . . . . ?
O4 C29 C30 O5 -73.4(11) . . . . ?
C30 O5 C31 C32 -169.7(8) . . . . ?
C33 O6 C32 C31 80.6(10) . . . . ?
Yb1 O6 C32 C31 -127.5(7) . . . . ?
O5 C31 C32 O6 64.2(10) . . . . ?
C32 O6 C33 C34 100.7(10) . . . . ?
Yb1 O6 C33 C34 -56.7(10) . . . . ?
C23 O1 C34 C33 106.4(12) . . . . ?
Yb1 O1 C34 C33 -28.0(13) . . . . ?
O6 C33 C34 O1 57.5(14) . . . . ?
C46 Si3 N3 C35 -159.0(8) . . . . ?
C45 Si3 N3 C35 -42.4(9) . . . . ?
C47 Si3 N3 C35 82.3(8) . . . . ?
C46 Si3 N3 Yb2 -17.4(6) . . . . ?
C45 Si3 N3 Yb2 99.2(6) . . . . ?
C47 Si3 N3 Yb2 -136.1(5) . . . . ?
C52 Si4 N4 C40 -174.5(7) . . . . ?
C51 Si4 N4 C40 69.6(8) . . . . ?
C53 Si4 N4 C40 -53.3(8) . . . . ?
C52 Si4 N4 Yb2 17.7(7) . . . . ?
C51 Si4 N4 Yb2 -98.3(6) . . . . ?
C53 Si4 N4 Yb2 138.8(6) . . . . ?
Si3 N3 C35 C39 -175.6(6) . . . . ?
Yb2 N3 C35 C39 35.2(9) . . . . ?
Si3 N3 C35 C36 11.2(14) . . . . ?
Yb2 N3 C35 C36 -138.0(9) . . . . ?
Si3 N3 C35 Fe2 99.6(8) . . . . ?
Yb2 N3 C35 Fe2 -49.6(7) . . . . ?
Si3 N3 C35 Yb2 149.2(8) . . . . ?
N3 C35 C36 C37 177.4(9) . . . . ?
C39 C35 C36 C37 3.1(10) . . . . ?
Fe2 C35 C36 C37 59.1(7) . . . . ?
Yb2 C35 C36 C37 93.9(14) . . . . ?
N3 C35 C36 Fe2 118.3(10) . . . . ?
C39 C35 C36 Fe2 -56.0(6) . . . . ?
Yb2 C35 C36 Fe2 34.7(12) . . . . ?
C35 C36 C37 C38 -2.7(11) . . . . ?
Fe2 C36 C37 C38 59.2(6) . . . . ?
C35 C36 C37 Fe2 -61.8(7) . . . . ?
C36 C37 C38 C39 1.0(10) . . . . ?
Fe2 C37 C38 C39 61.2(6) . . . . ?
C36 C37 C38 Fe2 -60.1(6) . . . . ?
C37 C38 C39 C35 0.9(10) . . . . ?
Fe2 C38 C39 C35 61.2(6) . . . . ?
C37 C38 C39 Fe2 -60.3(6) . . . . ?
C37 C38 C39 Yb2 -91.1(15) . . . . ?
Fe2 C38 C39 Yb2 -30.7(13) . . . . ?
N3 C35 C39 C38 -177.1(8) . . . . ?
C36 C35 C39 C38 -2.5(10) . . . . ?
Fe2 C35 C39 C38 -58.4(6) . . . . ?
Yb2 C35 C39 C38 -148.8(6) . . . . ?
N3 C35 C39 Fe2 -118.7(9) . . . . ?
C36 C35 C39 Fe2 55.9(6) . . . . ?
Yb2 C35 C39 Fe2 -90.4(2) . . . . ?
N3 C35 C39 Yb2 -28.4(8) . . . . ?
C36 C35 C39 Yb2 146.3(7) . . . . ?
Fe2 C35 C39 Yb2 90.4(2) . . . . ?
Si4 N4 C40 C44 119.2(8) . . . . ?
Yb2 N4 C40 C44 -69.5(9) . . . . ?
Si4 N4 C40 C41 -61.4(11) . . . . ?
Yb2 N4 C40 C41 109.9(9) . . . . ?
Si4 N4 C40 Fe2 -152.1(5) . . . . ?
Yb2 N4 C40 Fe2 19.2(9) . . . . ?
Si4 N4 C40 Yb2 -171.3(8) . . . . ?
N4 C40 C41 C42 177.2(8) . . . . ?
C44 C40 C41 C42 -3.3(10) . . . . ?
Fe2 C40 C41 C42 -59.3(6) . . . . ?
Yb2 C40 C41 C42 -119.3(7) . . . . ?
N4 C40 C41 Fe2 -123.5(9) . . . . ?
C44 C40 C41 Fe2 56.0(6) . . . . ?
Yb2 C40 C41 Fe2 -60.0(6) . . . . ?
C40 C41 C42 C43 2.6(10) . . . . ?
Fe2 C41 C42 C43 -59.3(6) . . . . ?
C40 C41 C42 Fe2 61.9(6) . . . . ?
C41 C42 C43 C44 -0.8(10) . . . . ?
Fe2 C42 C43 C44 -60.9(6) . . . . ?
C41 C42 C43 Fe2 60.1(6) . . . . ?
C42 C43 C44 C40 -1.4(10) . . . . ?
Fe2 C43 C44 C40 -62.0(6) . . . . ?
C42 C43 C44 Fe2 60.5(6) . . . . ?
N4 C40 C44 C43 -177.6(8) . . . . ?
C41 C40 C44 C43 2.9(10) . . . . ?
Fe2 C40 C44 C43 59.6(6) . . . . ?
Yb2 C40 C44 C43 136.3(6) . . . . ?
N4 C40 C44 Fe2 122.8(8) . . . . ?
C41 C40 C44 Fe2 -56.6(6) . . . . ?
Yb2 C40 C44 Fe2 76.7(3) . . . . ?
N3 Si3 C47 C48 59.2(9) . . . . ?
C46 Si3 C47 C48 -59.1(10) . . . . ?
C45 Si3 C47 C48 -172.0(9) . . . . ?
N3 Si3 C47 C49 -179.4(8) . . . . ?
C46 Si3 C47 C49 62.2(9) . . . . ?
C45 Si3 C47 C49 -50.7(10) . . . . ?
N3 Si3 C47 C50 -60.1(9) . . . . ?
C46 Si3 C47 C50 -178.4(8) . . . . ?
C45 Si3 C47 C50 68.7(9) . . . . ?
C68 O7 C57 C58 -170.9(9) . . . . ?
Yb2 O7 C57 C58 -19.6(13) . . . . ?
C59A O8 C58 C57 80(3) . . . . ?
C59B O8 C58 C57 84(3) . . . . ?
Yb2 O8 C58 C57 -56.6(10) . . . . ?
O7 C57 C58 O8 49.2(13) . . . . ?
C60A O9 C61 C62 -86(3) . . . . ?
C60B O9 C61 C62 -77(3) . . . . ?
Yb2 O9 C61 C62 126.0(7) . . . . ?
C63 O10 C62 C61 167.7(8) . . . . ?
O9 C61 C62 O10 -63.1(10) . . . . ?
C62 O10 C63 C64 -179.6(8) . . . . ?
C65 O11 C64 C63 -83.6(11) . . . . ?
O10 C63 C64 O11 75.4(11) . . . . ?
C64 O11 C65 C66 107.8(9) . . . . ?
C67 O12 C66 C65 -110.8(8) . . . . ?
Yb2 O12 C66 C65 109.6(8) . . . . ?
O11 C65 C66 O12 178.4(7) . . . . ?
C66 O12 C67 C68 -80.9(9) . . . . ?
Yb2 O12 C67 C68 67.3(7) . . . . ?
C57 O7 C68 C67 174.3(8) . . . . ?
Yb2 O7 C68 C67 20.9(9) . . . . ?
O12 C67 C68 O7 -58.5(9) . . . . ?
C58 O8 C59A C60A -128(3) . . . . ?
Yb2 O8 C59A C60A 4(5) . . . . ?
C61 O9 C60A C59A -122(4) . . . . ?
Yb2 O9 C60A C59A 31(4) . . . . ?
O8 C59A C60A O9 -24(5) . . . . ?
C58 O8 C59B C60B -94(3) . . . . ?
Yb2 O8 C59B C60B 46(3) . . . . ?
C61 O9 C60B C59B -91(3) . . . . ?
Yb2 O9 C60B C59B 71(3) . . . . ?
O8 C59B C60B O9 -80(3) . . . . ?
